data_7118991
loop_
_publ_author_name
'Liguo Ji'
'Zaiwen Yang'
'Yanxia Zhao'
'Meng Sun'
'Liping Cao'
'Xiao-Juan Yang'
'Yao-Yu Wang'
'Biao Wu'

_publ_section_title
;
 Sandwich phosphate complexes of macrocyclic tris(urea) ligands and their
 rotation around the anion
;
_journal_name_full Chem.Commun.
_journal_page_first 7310
_journal_volume 52
_journal_year 2016
_chemical_formula_sum 'C98 H128 K N16 O28 P'
_chemical_formula_weight 2048.23
_chemical_name_systematic
; 
 ? 
;
_space_group_IT_number 2
_symmetry_cell_setting triclinic
_symmetry_space_group_name_Hall '-P 1'
_symmetry_space_group_name_H-M 'P -1'
_atom_sites_solution_hydrogens geom
_atom_sites_solution_primary direct
_atom_sites_solution_secondary difmap
_audit_creation_method SHELXL-97
_audit_update_record
;
2016-02-26 deposited with the CCDC.
2016-04-27 downloaded from the CCDC.
;
_cell_angle_alpha 99.668(4)
_cell_angle_beta 100.824(4)
_cell_angle_gamma 105.587(4)
_cell_formula_units_Z 2
_cell_length_a 14.990(4)
_cell_length_b 16.270(4)
_cell_length_c 25.088(6)
_cell_measurement_temperature 296(2)
_cell_volume 5632(2)
_computing_cell_refinement 'Bruker SMART'
_computing_data_collection 'Bruker SMART APEX II'
_computing_data_reduction 'Bruker SAINT'
_computing_molecular_graphics SHELXTL
_computing_publication_material SHELXTL
_computing_structure_refinement 'SHELXL-97 (Sheldrick, 2008)'
_computing_structure_solution 'SHELXS-97 (Sheldrick, 2008)'
_diffrn_ambient_temperature 296(2)
_diffrn_measured_fraction_theta_full 0.990
_diffrn_measured_fraction_theta_max 0.990
_diffrn_measurement_device_type 'Bruker APEX II area detector'
_diffrn_measurement_method '\w scan'
_diffrn_radiation_monochromator graphite
_diffrn_radiation_source 'fine-focus sealed tube'
_diffrn_radiation_type MoK\a
_diffrn_radiation_wavelength 0.71073
_diffrn_reflns_av_R_equivalents 0.0743
_diffrn_reflns_av_sigmaI/netI 0.2056
_diffrn_reflns_limit_h_max 17
_diffrn_reflns_limit_h_min -17
_diffrn_reflns_limit_k_max 18
_diffrn_reflns_limit_k_min -19
_diffrn_reflns_limit_l_max 29
_diffrn_reflns_limit_l_min -28
_diffrn_reflns_number 40422
_diffrn_reflns_theta_full 25.00
_diffrn_reflns_theta_max 25.00
_diffrn_reflns_theta_min 0.85
_exptl_absorpt_coefficient_mu 0.138
_exptl_absorpt_correction_T_max 0.9663
_exptl_absorpt_correction_T_min 0.9597
_exptl_absorpt_correction_type multi-scan
_exptl_crystal_colour light-yellow
_exptl_crystal_density_diffrn 1.208
_exptl_crystal_density_method 'not measured'
_exptl_crystal_description block
_exptl_crystal_F_000 2172
_exptl_crystal_size_max 0.30
_exptl_crystal_size_mid 0.25
_exptl_crystal_size_min 0.25
_platon_squeeze_details
;
;
_refine_diff_density_max 1.004
_refine_diff_density_min -0.699
_refine_diff_density_rms 0.092
_refine_ls_extinction_method none
_refine_ls_goodness_of_fit_ref 1.093
_refine_ls_hydrogen_treatment constr
_refine_ls_matrix_type full
_refine_ls_number_parameters 1282
_refine_ls_number_reflns 19655
_refine_ls_number_restraints 2162
_refine_ls_restrained_S_all 1.122
_refine_ls_R_factor_all 0.2452
_refine_ls_R_factor_gt 0.1228
_refine_ls_shift/su_max 0.010
_refine_ls_shift/su_mean 0.000
_refine_ls_structure_factor_coef Fsqd
_refine_ls_weighting_details 'calc w=1/[\s^2^(Fo^2^)+(0.0200P)^2^+16.3457P] where P=(Fo^2^+2Fc^2^)/3'
_refine_ls_weighting_scheme calc
_refine_ls_wR_factor_gt 0.2519
_refine_ls_wR_factor_ref 0.2780
_reflns_number_gt 5819
_reflns_number_total 19655
_reflns_threshold_expression >2sigma(I)
_cod_data_source_file c6cc03144g2.cif
_cod_data_source_block 02
_cod_original_sg_symbol_H-M 'P-1   '
_cod_database_code 7118991

loop_
_symmetry_equiv_pos_as_xyz
'x, y, z'
'-x, -y, -z'

loop_
_atom_site_label
_atom_site_type_symbol
_atom_site_fract_x
_atom_site_fract_y
_atom_site_fract_z
_atom_site_U_iso_or_equiv
_atom_site_adp_type
_atom_site_occupancy
_atom_site_symmetry_multiplicity
_atom_site_calc_flag
_atom_site_refinement_flags
_atom_site_disorder_assembly
_atom_site_disorder_group
C97 C 0.8715(7) 0.0728(7) 0.1001(5) 0.179(4) Uani 1 1 d GU . .
H97 H 0.8125 0.0616 0.0755 0.215 Uiso 1 1 calc R . .
N16 N 0.8957(9) 0.1101(7) 0.1583(6) 0.186(4) Uani 1 1 d GU . .
C94 C 0.9924(9) 0.1160(6) 0.1800(4) 0.178(4) Uani 1 1 d GU . .
H94 H 1.0264 0.1380 0.2171 0.214 Uiso 1 1 calc R . .
C93 C 1.0279(7) 0.0823(7) 0.1353(6) 0.176(4) Uani 1 1 d GU . .
H93 H 1.0892 0.0784 0.1379 0.211 Uiso 1 1 calc R . .
N15 N 0.9532(10) 0.0556(6) 0.0859(4) 0.186(4) Uani 1 1 d GU . .
C88 C 0.2690(7) 0.5449(6) 0.8838(5) 0.176(4) Uani 1 1 d GU . .
H88 H 0.2212 0.4947 0.8836 0.211 Uiso 1 1 calc R . .
N13 N 0.2581(7) 0.6089(8) 0.8531(4) 0.188(4) Uani 1 1 d GU . .
C89 C 0.3480(9) 0.6747(6) 0.8651(5) 0.198(4) Uani 1 1 d GU . .
H89 H 0.3611 0.7244 0.8506 0.238 Uiso 1 1 calc R . .
C87 C 0.4144(6) 0.6514(7) 0.9032(4) 0.179(4) Uani 1 1 d GU . .
H87 H 0.4786 0.6831 0.9180 0.215 Uiso 1 1 calc R . .
N14 N 0.3656(8) 0.5711(7) 0.9147(4) 0.143(3) Uani 1 1 d GU . .
C1 C 0.1834(7) 1.1303(7) 0.2889(4) 0.064(2) Uani 1 1 d U . .
C2 C 0.0497(7) 1.0161(7) 0.3008(4) 0.071(2) Uani 1 1 d U . .
C3 C 0.0271(8) 1.0537(8) 0.3458(5) 0.099(3) Uani 1 1 d U . .
H3 H 0.0752 1.0940 0.3747 0.119 Uiso 1 1 calc R . .
C4 C -0.0697(8) 1.0331(8) 0.3503(5) 0.104(3) Uani 1 1 d U . .
H4 H -0.0869 1.0616 0.3802 0.125 Uiso 1 1 calc R . .
C5 C -0.1324(8) 0.9718(8) 0.3100(5) 0.097(3) Uani 1 1 d U . .
H5 H -0.1948 0.9546 0.3138 0.117 Uiso 1 1 calc R . .
C6 C -0.1155(7) 0.9310(7) 0.2632(5) 0.085(2) Uani 1 1 d U . .
H6 H -0.1648 0.8899 0.2354 0.102 Uiso 1 1 calc R . .
C7 C -0.0180(7) 0.9538(6) 0.2581(4) 0.070(2) Uani 1 1 d U . .
C8 C -0.0417(8) 0.8843(6) 0.1556(4) 0.076(2) Uani 1 1 d U . .
C9 C -0.0114(7) 0.8295(6) 0.0657(5) 0.080(2) Uani 1 1 d U . .
C10 C -0.1057(8) 0.8121(7) 0.0313(5) 0.101(3) Uani 1 1 d U . .
H10 H -0.1549 0.8238 0.0457 0.121 Uiso 1 1 calc R . .
C11 C -0.1188(8) 0.7760(7) -0.0262(5) 0.105(3) Uani 1 1 d U . .
H11 H -0.1777 0.7688 -0.0497 0.126 Uiso 1 1 calc R . .
C12 C -0.0541(9) 0.7512(8) -0.0499(5) 0.100(3) Uani 1 1 d U . .
C13 C 0.0389(7) 0.7702(7) -0.0143(4) 0.090(2) Uani 1 1 d U . .
H13 H 0.0880 0.7574 -0.0284 0.107 Uiso 1 1 calc R . .
C14 C 0.0537(7) 0.8077(6) 0.0406(4) 0.083(2) Uani 1 1 d U . .
H14 H 0.1147 0.8193 0.0630 0.100 Uiso 1 1 calc R . .
C15 C -0.1435(9) 0.6939(8) -0.1407(5) 0.123(3) Uani 1 1 d U . .
H15A H -0.1535 0.7492 -0.1448 0.147 Uiso 1 1 calc R . .
H15B H -0.1946 0.6609 -0.1268 0.147 Uiso 1 1 calc R . .
C16 C -0.1391(10) 0.6418(8) -0.1960(5) 0.126(3) Uani 1 1 d U . .
H16A H -0.1311 0.5867 -0.1898 0.151 Uiso 1 1 calc R . .
H16B H -0.2011 0.6278 -0.2217 0.151 Uiso 1 1 calc R . .
C17 C -0.0975(11) 0.6278(10) -0.2802(6) 0.155(4) Uani 1 1 d U . .
H17A H -0.1619 0.6255 -0.2976 0.186 Uiso 1 1 calc R . .
H17B H -0.0974 0.5680 -0.2810 0.186 Uiso 1 1 calc R . .
C18 C -0.0328(12) 0.6653(11) -0.3141(6) 0.172(4) Uani 1 1 d U . .
H18A H -0.0134 0.7289 -0.3052 0.206 Uiso 1 1 calc R . .
H18B H -0.0613 0.6430 -0.3537 0.206 Uiso 1 1 calc R . .
C19 C 0.1842(12) 0.6088(11) -0.3228(7) 0.182(4) Uani 1 1 d U . .
H19A H 0.2030 0.5909 -0.3567 0.218 Uiso 1 1 calc R . .
H19B H 0.1689 0.5578 -0.3069 0.218 Uiso 1 1 calc R . .
C20 C 0.0996(13) 0.6306(12) -0.3379(7) 0.199(4) Uani 1 1 d U . .
H20A H 0.0577 0.5888 -0.3713 0.239 Uiso 1 1 calc R . .
H20B H 0.1146 0.6885 -0.3457 0.239 Uiso 1 1 calc R . .
C21 C 0.3379(12) 0.7280(10) -0.2972(6) 0.154(4) Uani 1 1 d U . .
H21A H 0.3126 0.7675 -0.3158 0.185 Uiso 1 1 calc R . .
H21B H 0.3601 0.6931 -0.3240 0.185 Uiso 1 1 calc R . .
C22 C 0.4188(9) 0.7797(8) -0.2519(5) 0.119(3) Uani 1 1 d U . .
H22A H 0.4638 0.8189 -0.2667 0.142 Uiso 1 1 calc R . .
H22B H 0.4504 0.7406 -0.2372 0.142 Uiso 1 1 calc R . .
C23 C 0.4738(8) 0.8837(7) -0.1655(4) 0.088(3) Uani 1 1 d U . .
H23A H 0.5193 0.9186 -0.1821 0.106 Uiso 1 1 calc R . .
H23B H 0.5043 0.8474 -0.1467 0.106 Uiso 1 1 calc R . .
C24 C 0.4449(7) 0.9425(6) -0.1245(4) 0.080(2) Uani 1 1 d U . .
H24A H 0.5010 0.9882 -0.1008 0.095 Uiso 1 1 calc R . .
H24B H 0.4032 0.9701 -0.1440 0.095 Uiso 1 1 calc R . .
C25 C 0.3714(7) 0.9385(6) -0.0485(4) 0.072(2) Uani 1 1 d U . .
C26 C 0.3799(7) 1.0252(6) -0.0383(4) 0.074(2) Uani 1 1 d U . .
H26 H 0.4061 1.0589 -0.0613 0.089 Uiso 1 1 calc R . .
C27 C 0.3510(6) 1.0645(6) 0.0050(4) 0.073(2) Uani 1 1 d U . .
H27 H 0.3548 1.1233 0.0094 0.088 Uiso 1 1 calc R . .
C28 C 0.3161(7) 1.0189(6) 0.0426(4) 0.071(2) Uani 1 1 d U . .
C29 C 0.3055(6) 0.9320(6) 0.0331(4) 0.073(2) Uani 1 1 d U . .
H29 H 0.2809 0.9002 0.0574 0.088 Uiso 1 1 calc R . .
C30 C 0.3312(6) 0.8872(6) -0.0134(4) 0.070(2) Uani 1 1 d U . .
H30 H 0.3219 0.8271 -0.0201 0.085 Uiso 1 1 calc R . .
C31 C 0.3129(7) 1.1375(7) 0.1158(4) 0.078(2) Uani 1 1 d U . .
C32 C 0.3294(7) 1.2307(7) 0.2084(4) 0.073(2) Uani 1 1 d U . .
C33 C 0.3780(7) 1.3134(7) 0.2018(5) 0.090(3) Uani 1 1 d U . .
H33 H 0.3893 1.3190 0.1672 0.108 Uiso 1 1 calc R . .
C34 C 0.4089(8) 1.3851(8) 0.2445(5) 0.101(3) Uani 1 1 d U . .
H34 H 0.4442 1.4381 0.2389 0.121 Uiso 1 1 calc R . .
C35 C 0.3907(8) 1.3826(7) 0.2937(5) 0.094(3) Uani 1 1 d U . .
H35 H 0.4125 1.4328 0.3224 0.113 Uiso 1 1 calc R . .
C36 C 0.3382(7) 1.3030(7) 0.3014(5) 0.089(3) Uani 1 1 d U . .
H36 H 0.3198 1.3004 0.3346 0.106 Uiso 1 1 calc R . .
C37 C 0.3130(6) 1.2267(6) 0.2593(4) 0.069(2) Uani 1 1 d U . .
C38 C 0.3514(5) 0.9041(5) 0.3733(3) 0.0421(17) Uani 1 1 d U . .
C39 C 0.5025(5) 1.0130(5) 0.3741(3) 0.0467(17) Uani 1 1 d U . .
C40 C 0.5378(6) 1.0433(5) 0.4315(3) 0.055(2) Uani 1 1 d U . .
H40 H 0.4979 1.0324 0.4555 0.067 Uiso 1 1 calc R . .
C41 C 0.6351(6) 1.0908(6) 0.4524(4) 0.068(2) Uani 1 1 d U . .
H41 H 0.6593 1.1128 0.4907 0.082 Uiso 1 1 calc R . .
C42 C 0.6957(7) 1.1057(6) 0.4173(4) 0.071(2) Uani 1 1 d U . .
H42 H 0.7604 1.1360 0.4317 0.085 Uiso 1 1 calc R . .
C43 C 0.6575(6) 1.0738(5) 0.3594(4) 0.062(2) Uani 1 1 d U . .
H43 H 0.6974 1.0836 0.3353 0.074 Uiso 1 1 calc R . .
C44 C 0.5609(5) 1.0280(5) 0.3378(3) 0.0470(17) Uani 1 1 d U . .
C45 C 0.5628(6) 0.9477(5) 0.2468(3) 0.0496(19) Uani 1 1 d U . .
C46 C 0.5250(6) 0.8481(5) 0.1541(3) 0.0490(18) Uani 1 1 d U . .
C47 C 0.6177(6) 0.8466(6) 0.1527(4) 0.064(2) Uani 1 1 d U . .
H47 H 0.6688 0.8818 0.1819 0.077 Uiso 1 1 calc R . .
C48 C 0.6352(7) 0.7933(6) 0.1083(4) 0.066(2) Uani 1 1 d U . .
H48 H 0.6969 0.7916 0.1090 0.079 Uiso 1 1 calc R . .
C49 C 0.5620(8) 0.7441(7) 0.0642(4) 0.077(2) Uani 1 1 d U . .
C50 C 0.4678(7) 0.7477(6) 0.0633(4) 0.083(2) Uani 1 1 d U . .
H50 H 0.4171 0.7164 0.0328 0.100 Uiso 1 1 calc R . .
C51 C 0.4536(6) 0.7989(6) 0.1090(4) 0.067(2) Uani 1 1 d U . .
H51 H 0.3917 0.7996 0.1089 0.081 Uiso 1 1 calc R . .
C52 C 0.6606(9) 0.6770(9) 0.0225(5) 0.128(3) Uani 1 1 d U . .
H52A H 0.6695 0.6435 0.0505 0.153 Uiso 1 1 calc R . .
H52B H 0.7111 0.7327 0.0343 0.153 Uiso 1 1 calc R . .
C53 C 0.6654(11) 0.6255(10) -0.0350(6) 0.157(4) Uani 1 1 d U . .
H53A H 0.6610 0.6625 -0.0613 0.189 Uiso 1 1 calc R . .
H53B H 0.7281 0.6176 -0.0304 0.189 Uiso 1 1 calc R . .
C54 C 0.6328(10) 0.5050(9) -0.1024(6) 0.147(4) Uani 1 1 d U . .
H54A H 0.6613 0.5460 -0.1230 0.176 Uiso 1 1 calc R . .
H54B H 0.6814 0.4807 -0.0866 0.176 Uiso 1 1 calc R . .
C55 C 0.5631(10) 0.4413(9) -0.1373(6) 0.129(3) Uani 1 1 d U . .
H55A H 0.5388 0.3984 -0.1168 0.155 Uiso 1 1 calc R . .
H55B H 0.5901 0.4131 -0.1646 0.155 Uiso 1 1 calc R . .
C56 C 0.3494(10) 0.4180(10) -0.2334(6) 0.147(3) Uani 1 1 d U . .
H56A H 0.3270 0.3909 -0.2730 0.176 Uiso 1 1 calc R . .
H56B H 0.3738 0.4810 -0.2289 0.176 Uiso 1 1 calc R . .
C57 C 0.4207(10) 0.3870(10) -0.2091(6) 0.150(4) Uani 1 1 d U . .
H57A H 0.4528 0.3672 -0.2365 0.180 Uiso 1 1 calc R . .
H57B H 0.3941 0.3384 -0.1931 0.180 Uiso 1 1 calc R . .
C58 C 0.2095(8) 0.3153(7) -0.2103(5) 0.099(3) Uani 1 1 d U . .
H58A H 0.2378 0.2865 -0.1840 0.119 Uiso 1 1 calc R . .
H58B H 0.1954 0.2788 -0.2475 0.119 Uiso 1 1 calc R . .
C59 C 0.1210(7) 0.3264(6) -0.1978(4) 0.073(2) Uani 1 1 d U . .
H59A H 0.0992 0.3648 -0.2192 0.088 Uiso 1 1 calc R . .
H59B H 0.0714 0.2701 -0.2079 0.088 Uiso 1 1 calc R . .
C60 C 0.0530(6) 0.3681(6) -0.1236(3) 0.062(2) Uani 1 1 d U . .
H60A H 0.0056 0.3105 -0.1354 0.075 Uiso 1 1 calc R . .
H60B H 0.0277 0.4080 -0.1418 0.075 Uiso 1 1 calc R . .
C61 C 0.0760(6) 0.4001(5) -0.0609(3) 0.059(2) Uani 1 1 d U . .
H61A H 0.0173 0.3911 -0.0486 0.070 Uiso 1 1 calc R . .
H61B H 0.1128 0.3669 -0.0432 0.070 Uiso 1 1 calc R . .
C62 C 0.1435(5) 0.5316(6) 0.0098(4) 0.0536(18) Uani 1 1 d U . .
C63 C 0.1881(5) 0.6214(6) 0.0234(4) 0.063(2) Uani 1 1 d U . .
H63 H 0.2071 0.6503 -0.0035 0.075 Uiso 1 1 calc R . .
C64 C 0.2039(5) 0.6682(6) 0.0787(3) 0.062(2) Uani 1 1 d U . .
H64 H 0.2334 0.7286 0.0877 0.075 Uiso 1 1 calc R . .
C65 C 0.1772(5) 0.6279(6) 0.1202(3) 0.0515(18) Uani 1 1 d U . .
C66 C 0.1339(6) 0.5386(5) 0.1050(3) 0.057(2) Uani 1 1 d U . .
H66 H 0.1159 0.5088 0.1318 0.068 Uiso 1 1 calc R . .
C67 C 0.1166(6) 0.4918(6) 0.0503(3) 0.058(2) Uani 1 1 d U . .
H67 H 0.0858 0.4317 0.0413 0.069 Uiso 1 1 calc R . .
C68 C 0.1567(6) 0.6554(6) 0.2160(3) 0.0522(19) Uani 1 1 d U . .
C69 C 0.1468(6) 0.7237(5) 0.3104(3) 0.0526(18) Uani 1 1 d U . .
C70 C 0.0845(6) 0.6482(6) 0.3195(4) 0.067(2) Uani 1 1 d U . .
H70 H 0.0511 0.6002 0.2901 0.080 Uiso 1 1 calc R . .
C71 C 0.0739(7) 0.6469(7) 0.3739(4) 0.078(2) Uani 1 1 d U . .
H71 H 0.0359 0.5966 0.3811 0.094 Uiso 1 1 calc R . .
C72 C 0.1192(7) 0.7190(7) 0.4157(4) 0.078(2) Uani 1 1 d U . .
H72 H 0.1097 0.7182 0.4512 0.094 Uiso 1 1 calc R . .
C73 C 0.1787(6) 0.7930(6) 0.4073(3) 0.067(2) Uani 1 1 d U . .
H73 H 0.2085 0.8420 0.4367 0.081 Uiso 1 1 calc R . .
C74 C 0.1946(6) 0.7946(6) 0.3537(3) 0.0501(18) Uani 1 1 d U . .
C75 C 0.3913(10) 0.6784(9) 0.5471(5) 0.129(3) Uani 1 1 d U . .
H75A H 0.3614 0.6325 0.5642 0.155 Uiso 1 1 calc R . .
H75B H 0.3575 0.7214 0.5487 0.155 Uiso 1 1 calc R . .
C76 C 0.4900(10) 0.7192(9) 0.5767(5) 0.130(3) Uani 1 1 d U . .
H76A H 0.4920 0.7435 0.6152 0.156 Uiso 1 1 calc R . .
H76B H 0.5209 0.6739 0.5769 0.156 Uiso 1 1 calc R . .
C77 C 0.6325(9) 0.8257(9) 0.5866(5) 0.125(3) Uani 1 1 d U . .
H77A H 0.6653 0.7823 0.5905 0.150 Uiso 1 1 calc R . .
H77B H 0.6307 0.8535 0.6236 0.150 Uiso 1 1 calc R . .
C78 C 0.6872(9) 0.8936(8) 0.5609(5) 0.120(3) Uani 1 1 d U . .
H78A H 0.6566 0.9389 0.5589 0.144 Uiso 1 1 calc R . .
H78B H 0.7516 0.9208 0.5841 0.144 Uiso 1 1 calc R . .
C79 C 0.7331(10) 0.9151(9) 0.4860(6) 0.129(3) Uani 1 1 d U . .
H79A H 0.7989 0.9421 0.5072 0.155 Uiso 1 1 calc R . .
H79B H 0.7021 0.9603 0.4861 0.155 Uiso 1 1 calc R . .
C80 C 0.7304(10) 0.8742(9) 0.4265(6) 0.132(3) Uani 1 1 d U . .
H80A H 0.7692 0.9170 0.4107 0.158 Uiso 1 1 calc R . .
H80B H 0.7556 0.8251 0.4258 0.158 Uiso 1 1 calc R . .
C81 C 0.6319(8) 0.8085(8) 0.3413(5) 0.108(3) Uani 1 1 d U . .
H81A H 0.6550 0.7580 0.3389 0.130 Uiso 1 1 calc R . .
H81B H 0.6689 0.8501 0.3240 0.130 Uiso 1 1 calc R . .
C82 C 0.5282(8) 0.7807(8) 0.3121(5) 0.106(3) Uani 1 1 d U . .
H82A H 0.5034 0.8291 0.3216 0.127 Uiso 1 1 calc R . .
H82B H 0.5221 0.7686 0.2722 0.127 Uiso 1 1 calc R . .
C83 C 0.3735(8) 0.6798(8) 0.2995(4) 0.096(3) Uani 1 1 d U . .
C84 C 0.3316(9) 0.6078(8) 0.3233(5) 0.107(3) Uani 1 1 d U . .
H84A H 0.2655 0.5799 0.3028 0.128 Uiso 1 1 calc R . .
H84B H 0.3650 0.5646 0.3186 0.128 Uiso 1 1 calc R . .
C85 C 0.2894(9) 0.5613(8) 0.4020(5) 0.120(3) Uani 1 1 d U . .
H85A H 0.2230 0.5336 0.3821 0.145 Uiso 1 1 calc R . .
H85B H 0.3221 0.5173 0.4006 0.145 Uiso 1 1 calc R . .
C86 C 0.2971(9) 0.6028(8) 0.4594(5) 0.122(3) Uani 1 1 d U . .
H86A H 0.2632 0.6458 0.4588 0.146 Uiso 1 1 calc R . .
H86B H 0.2641 0.5584 0.4764 0.146 Uiso 1 1 calc R . .
C90 C 0.1624(14) 0.5894(13) 0.8105(8) 0.221(5) Uani 1 1 d U . .
H90A H 0.1392 0.5291 0.7892 0.266 Uiso 1 1 calc R . .
H90B H 0.1666 0.6287 0.7853 0.266 Uiso 1 1 calc R . .
C91 C 0.0943(14) 0.6091(13) 0.8547(8) 0.240(7) Uani 1 1 d U . .
H91A H 0.0919 0.5691 0.8789 0.360 Uiso 1 1 calc R . .
H91B H 0.0309 0.6011 0.8337 0.360 Uiso 1 1 calc R . .
H91C H 0.1216 0.6682 0.8766 0.360 Uiso 1 1 calc R . .
C113 C 0.4002(13) 0.5195(12) 0.9482(7) 0.215(6) Uani 1 1 d U . .
H92A H 0.4515 0.5568 0.9789 0.322 Uiso 1 1 calc R . .
H92B H 0.4230 0.4792 0.9263 0.322 Uiso 1 1 calc R . .
H92C H 0.3496 0.4874 0.9622 0.322 Uiso 1 1 calc R . .
C95 C 0.8424(14) 0.1280(14) 0.1843(8) 0.219(5) Uani 1 1 d U . .
H95A H 0.7806 0.0884 0.1626 0.262 Uiso 1 1 calc R . .
H95B H 0.8423 0.1854 0.1784 0.262 Uiso 1 1 calc R . .
C96 C 0.8342(13) 0.1335(12) 0.2403(8) 0.211(6) Uani 1 1 d U . .
H96A H 0.7854 0.0825 0.2420 0.317 Uiso 1 1 calc R . .
H96B H 0.8176 0.1851 0.2530 0.317 Uiso 1 1 calc R . .
H96C H 0.8940 0.1364 0.2637 0.317 Uiso 1 1 calc R . .
C98 C 0.9570(15) 0.0085(13) 0.0289(8) 0.224(6) Uani 1 1 d U . .
K1 K 0.48458(15) 0.77279(14) 0.44270(8) 0.0693(6) Uani 1 1 d U . .
N1 N 0.0150(6) 0.8681(5) 0.1225(3) 0.077(2) Uani 1 1 d U . .
H1 H 0.0750 0.8834 0.1382 0.093 Uiso 1 1 calc R . .
N2 N 0.0087(5) 0.9147(4) 0.2126(3) 0.0700(18) Uani 1 1 d U . .
H2 H 0.0644 0.9080 0.2201 0.084 Uiso 1 1 calc R . .
N3 N 0.1462(5) 1.0470(5) 0.2947(3) 0.0625(18) Uani 1 1 d U . .
H3A H 0.1807 1.0124 0.2947 0.075 Uiso 1 1 calc R . .
N4 N 0.2645(5) 1.1452(4) 0.2709(3) 0.0590(17) Uani 1 1 d U . .
H4A H 0.2888 1.1030 0.2662 0.071 Uiso 1 1 calc R . .
N5 N 0.2987(5) 1.1535(5) 0.1677(3) 0.0752(19) Uani 1 1 d U . .
H5A H 0.2654 1.1086 0.1769 0.090 Uiso 1 1 calc R . .
N6 N 0.2881(5) 1.0534(5) 0.0883(3) 0.0754(19) Uani 1 1 d U . .
H6A H 0.2498 1.0162 0.1009 0.090 Uiso 1 1 calc R . .
N7 N 0.2582(4) 0.8689(4) 0.3448(2) 0.0454(15) Uani 1 1 d U . .
H7 H 0.2368 0.8937 0.3198 0.054 Uiso 1 1 calc R . .
N8 N 0.4016(4) 0.9672(4) 0.3529(2) 0.0431(15) Uani 1 1 d U . .
H8 H 0.3715 0.9815 0.3250 0.052 Uiso 1 1 calc R . .
N9 N 0.5220(4) 0.9919(4) 0.2799(2) 0.0466(15) Uani 1 1 d U . .
H9 H 0.4688 0.9986 0.2650 0.056 Uiso 1 1 calc R . .
N10 N 0.5020(4) 0.8985(4) 0.1967(2) 0.0474(15) Uani 1 1 d U . .
H10I H 0.4438 0.8990 0.1912 0.057 Uiso 1 1 calc R . .
N11 N 0.1931(4) 0.6822(4) 0.1724(3) 0.0498(16) Uani 1 1 d U . .
H11A H 0.2278 0.7359 0.1782 0.060 Uiso 1 1 calc R . .
N12 N 0.1614(4) 0.7244(4) 0.2560(3) 0.0534(16) Uani 1 1 d U . .
H12 H 0.1748 0.7747 0.2477 0.064 Uiso 1 1 calc R . .
O1 O -0.1279(4) 0.8737(4) 0.1416(3) 0.087(2) Uani 1 1 d U . .
O2 O 0.1449(4) 1.1864(4) 0.2982(3) 0.085(2) Uani 1 1 d U . .
O3 O 0.3482(5) 1.2001(4) 0.0941(3) 0.0855(19) Uani 1 1 d U . .
O4 O 0.3966(4) 0.8920(4) -0.0916(3) 0.0771(17) Uani 1 1 d U . .
O5 O 0.3964(6) 0.8322(5) -0.2058(3) 0.098(2) Uani 1 1 d U . .
O6 O 0.2692(8) 0.6760(7) -0.2830(4) 0.154(3) Uani 1 1 d U . .
O7 O 0.0534(8) 0.6293(7) -0.2935(4) 0.175(3) Uani 1 1 d U . .
O8 O -0.0732(7) 0.6758(6) -0.2221(4) 0.145(3) Uani 1 1 d U . .
O9 O -0.0572(5) 0.7074(5) -0.1062(3) 0.114(2) Uani 1 1 d U . .
O10 O 0.3863(3) 0.8791(3) 0.41410(19) 0.0521(13) Uani 1 1 d U . .
O11 O 0.6473(4) 0.9501(4) 0.2593(2) 0.0654(16) Uani 1 1 d U . .
O12 O 0.5714(5) 0.6913(5) 0.0174(3) 0.102(2) Uani 1 1 d U . .
O13 O 0.6060(7) 0.5540(6) -0.0560(4) 0.130(3) Uani 1 1 d U . .
O14 O 0.4871(6) 0.4602(5) -0.1658(3) 0.114(2) Uani 1 1 d U . .
O15 O 0.2734(6) 0.3969(6) -0.2068(3) 0.128(2) Uani 1 1 d U . .
O16 O 0.1394(4) 0.3643(4) -0.1381(2) 0.0663(15) Uani 1 1 d U . .
O17 O 0.1291(4) 0.4905(4) -0.0454(2) 0.0560(14) Uani 1 1 d U . .
O18 O 0.1269(4) 0.5796(4) 0.2190(2) 0.0601(16) Uani 1 1 d U . .
O19 O 0.3870(6) 0.6436(6) 0.4931(4) 0.123(2) Uani 1 1 d U . .
O20 O 0.5443(7) 0.7863(6) 0.5561(3) 0.125(2) Uani 1 1 d U . .
O21 O 0.6904(6) 0.8565(6) 0.5089(4) 0.119(2) Uani 1 1 d U . .
O22 O 0.6412(6) 0.8473(5) 0.3973(4) 0.114(2) Uani 1 1 d U . .
O23 O 0.4750(6) 0.7100(5) 0.3248(3) 0.1052(19) Uani 1 1 d U . .
O24 O 0.3348(6) 0.6324(5) 0.3776(4) 0.121(2) Uani 1 1 d U . .
O25 O 0.1902(3) 0.8937(3) 0.23983(19) 0.0466(13) Uani 1 1 d U . .
O26 O 0.3424(3) 1.0090(3) 0.2475(2) 0.0504(14) Uani 1 1 d U . .
O27 O 0.3047(4) 0.8573(3) 0.1841(2) 0.0578(14) Uani 1 1 d U . .
O28 O 0.2110(3) 0.9624(4) 0.1596(2) 0.0658(17) Uani 1 1 d U . .
P1 P 0.26247(15) 0.92919(16) 0.20659(9) 0.0527(6) Uani 1 1 d U . .

loop_
_atom_site_aniso_label
_atom_site_aniso_U_11
_atom_site_aniso_U_22
_atom_site_aniso_U_33
_atom_site_aniso_U_23
_atom_site_aniso_U_13
_atom_site_aniso_U_12
C97 0.184(6) 0.168(6) 0.187(6) 0.065(6) 0.026(5) 0.058(6)
N16 0.184(6) 0.173(6) 0.197(6) 0.053(5) 0.026(5) 0.059(5)
C94 0.189(6) 0.150(6) 0.195(6) 0.061(6) 0.015(5) 0.060(6)
C93 0.188(6) 0.154(6) 0.184(6) 0.065(6) 0.013(5) 0.058(5)
N15 0.201(6) 0.168(6) 0.188(6) 0.065(5) 0.020(5) 0.059(5)
C88 0.187(6) 0.172(6) 0.172(6) 0.045(5) 0.057(5) 0.048(5)
N13 0.205(6) 0.180(6) 0.182(6) 0.081(5) 0.055(5) 0.034(5)
C89 0.199(7) 0.198(6) 0.192(7) 0.070(5) 0.043(6) 0.040(5)
C87 0.194(6) 0.176(6) 0.171(7) 0.064(5) 0.053(5) 0.041(5)
N14 0.150(6) 0.146(6) 0.148(6) 0.034(4) 0.074(5) 0.042(5)
C1 0.046(4) 0.078(4) 0.070(4) 0.032(4) 0.013(4) 0.017(3)
C2 0.049(4) 0.089(5) 0.077(4) 0.036(4) 0.008(3) 0.018(3)
C3 0.069(4) 0.129(6) 0.097(5) 0.026(4) 0.018(4) 0.028(4)
C4 0.076(5) 0.137(6) 0.100(5) 0.030(5) 0.025(4) 0.028(5)
C5 0.073(5) 0.115(6) 0.105(6) 0.043(5) 0.019(4) 0.020(4)
C6 0.061(4) 0.093(5) 0.099(5) 0.046(4) 0.000(4) 0.018(4)
C7 0.052(4) 0.072(4) 0.083(4) 0.047(3) 0.003(3) 0.005(3)
C8 0.058(4) 0.066(4) 0.091(4) 0.036(4) -0.006(4) 0.005(4)
C9 0.070(4) 0.068(4) 0.094(4) 0.029(4) -0.007(4) 0.020(4)
C10 0.080(5) 0.094(5) 0.112(5) 0.017(5) -0.015(4) 0.032(4)
C11 0.085(5) 0.099(5) 0.112(5) 0.021(5) -0.019(4) 0.028(4)
C12 0.086(5) 0.093(5) 0.108(4) 0.035(4) -0.004(4) 0.019(4)
C13 0.079(5) 0.092(5) 0.092(4) 0.039(4) 0.001(4) 0.020(4)
C14 0.068(5) 0.081(5) 0.089(4) 0.033(4) -0.003(4) 0.009(4)
C15 0.109(5) 0.114(6) 0.128(5) 0.024(5) 0.005(4) 0.025(5)
C16 0.130(6) 0.121(6) 0.116(5) 0.030(5) 0.020(5) 0.026(5)
C17 0.162(6) 0.148(6) 0.137(6) 0.021(5) 0.038(5) 0.027(5)
C18 0.174(6) 0.177(7) 0.154(6) 0.028(6) 0.045(5) 0.040(5)
C19 0.168(6) 0.188(7) 0.178(7) 0.011(6) 0.035(5) 0.059(5)
C20 0.180(6) 0.214(7) 0.189(7) 0.018(6) 0.045(5) 0.056(6)
C21 0.161(6) 0.159(6) 0.136(6) 0.026(5) 0.048(5) 0.038(5)
C22 0.127(6) 0.122(6) 0.122(6) 0.040(4) 0.054(5) 0.041(5)
C23 0.093(5) 0.083(5) 0.105(5) 0.058(4) 0.043(4) 0.019(4)
C24 0.076(5) 0.075(5) 0.096(5) 0.052(4) 0.030(4) 0.010(4)
C25 0.070(4) 0.069(4) 0.076(4) 0.045(4) 0.012(3) 0.007(4)
C26 0.081(5) 0.066(4) 0.071(4) 0.042(4) 0.015(4) 0.004(4)
C27 0.083(5) 0.066(4) 0.067(4) 0.040(4) 0.015(4) 0.005(4)
C28 0.077(4) 0.068(4) 0.067(4) 0.043(3) 0.014(4) 0.006(4)
C29 0.071(5) 0.069(4) 0.075(4) 0.046(4) 0.010(4) 0.003(4)
C30 0.067(5) 0.067(4) 0.080(5) 0.048(4) 0.015(4) 0.007(4)
C31 0.075(5) 0.082(4) 0.078(4) 0.041(4) 0.022(4) 0.011(4)
C32 0.067(4) 0.076(4) 0.084(4) 0.045(3) 0.024(4) 0.017(4)
C33 0.092(5) 0.084(5) 0.100(5) 0.037(4) 0.037(4) 0.018(4)
C34 0.107(5) 0.083(5) 0.110(5) 0.026(4) 0.031(5) 0.019(4)
C35 0.104(5) 0.072(4) 0.108(5) 0.031(4) 0.029(5) 0.021(4)
C36 0.085(5) 0.080(5) 0.102(5) 0.026(4) 0.023(4) 0.024(4)
C37 0.058(4) 0.069(4) 0.084(4) 0.037(3) 0.009(4) 0.020(3)
C38 0.038(3) 0.056(4) 0.036(3) 0.014(3) 0.014(3) 0.015(3)
C39 0.036(3) 0.051(4) 0.048(3) 0.011(3) -0.002(3) 0.014(3)
C40 0.053(4) 0.065(4) 0.043(4) 0.010(4) 0.000(3) 0.017(3)
C41 0.055(4) 0.080(5) 0.054(4) 0.008(4) -0.004(3) 0.012(4)
C42 0.053(4) 0.077(5) 0.065(4) 0.009(4) -0.002(3) 0.006(4)
C43 0.046(4) 0.070(5) 0.063(4) 0.020(4) 0.008(3) 0.006(3)
C44 0.032(3) 0.054(4) 0.049(3) 0.017(3) 0.002(3) 0.005(3)
C45 0.031(4) 0.066(4) 0.047(4) 0.018(3) 0.015(3) 0.000(3)
C46 0.039(4) 0.053(4) 0.050(4) 0.019(3) 0.011(3) 0.003(3)
C47 0.051(4) 0.072(5) 0.062(4) 0.013(4) 0.016(4) 0.006(4)
C48 0.059(4) 0.074(5) 0.063(4) 0.015(4) 0.027(3) 0.008(4)
C49 0.077(4) 0.081(5) 0.070(4) 0.019(4) 0.017(4) 0.019(4)
C50 0.073(4) 0.084(5) 0.078(5) 0.005(4) 0.001(4) 0.023(4)
C51 0.053(4) 0.065(5) 0.073(4) 0.012(4) 0.001(4) 0.012(4)
C52 0.120(5) 0.139(6) 0.118(5) -0.004(5) 0.021(5) 0.057(5)
C53 0.150(6) 0.160(6) 0.154(6) -0.011(5) 0.025(5) 0.072(5)
C54 0.138(6) 0.141(6) 0.155(6) -0.008(5) 0.012(5) 0.075(5)
C55 0.130(6) 0.120(6) 0.137(6) 0.004(5) 0.028(5) 0.057(5)
C56 0.122(6) 0.173(6) 0.132(6) 0.021(5) 0.035(4) 0.030(5)
C57 0.132(5) 0.159(6) 0.153(6) -0.007(5) 0.035(5) 0.058(5)
C58 0.100(5) 0.108(5) 0.089(5) 0.001(5) 0.033(4) 0.039(4)
C59 0.078(5) 0.073(5) 0.068(4) 0.006(4) 0.019(4) 0.026(4)
C60 0.052(4) 0.066(4) 0.062(4) 0.010(4) 0.011(4) 0.011(4)
C61 0.042(4) 0.069(4) 0.061(4) 0.010(4) 0.009(3) 0.015(3)
C62 0.034(4) 0.066(4) 0.057(4) 0.010(3) 0.010(3) 0.013(3)
C63 0.038(4) 0.071(4) 0.060(4) 0.010(4) 0.012(4) -0.011(4)
C64 0.037(4) 0.068(4) 0.062(4) 0.010(3) 0.014(4) -0.014(3)
C65 0.035(4) 0.058(4) 0.054(3) 0.014(3) 0.004(3) 0.005(3)
C66 0.056(4) 0.057(4) 0.058(4) 0.016(3) 0.011(4) 0.019(3)
C67 0.060(4) 0.052(4) 0.062(4) 0.011(3) 0.014(4) 0.018(3)
C68 0.042(4) 0.057(4) 0.054(4) 0.022(3) 0.006(3) 0.007(4)
C69 0.048(4) 0.060(4) 0.051(3) 0.028(3) 0.010(3) 0.011(3)
C70 0.063(4) 0.075(4) 0.064(4) 0.028(4) 0.020(4) 0.012(4)
C71 0.076(5) 0.084(5) 0.074(4) 0.041(4) 0.032(4) 0.004(4)
C72 0.073(5) 0.095(5) 0.066(4) 0.037(4) 0.027(4) 0.006(4)
C73 0.063(5) 0.084(5) 0.055(4) 0.028(4) 0.024(4) 0.011(4)
C74 0.046(4) 0.063(4) 0.048(3) 0.028(3) 0.015(3) 0.016(3)
C75 0.149(6) 0.137(6) 0.107(5) 0.042(5) 0.034(5) 0.043(5)
C76 0.139(6) 0.146(6) 0.117(5) 0.054(5) 0.035(5) 0.046(5)
C77 0.124(6) 0.133(6) 0.107(5) 0.017(5) 0.004(4) 0.044(5)
C78 0.119(5) 0.128(6) 0.111(5) 0.018(5) 0.007(4) 0.056(4)
C79 0.118(5) 0.126(6) 0.141(5) 0.034(5) 0.028(5) 0.035(5)
C80 0.113(5) 0.130(6) 0.144(5) 0.027(5) 0.027(5) 0.029(5)
C81 0.110(5) 0.113(5) 0.118(5) 0.037(5) 0.048(4) 0.041(4)
C82 0.112(5) 0.107(5) 0.113(4) 0.028(4) 0.046(4) 0.044(4)
C83 0.095(5) 0.105(5) 0.091(5) 0.027(4) 0.012(4) 0.041(4)
C84 0.114(5) 0.105(5) 0.101(5) 0.023(4) 0.012(5) 0.046(4)
C85 0.117(5) 0.111(5) 0.127(5) 0.037(5) 0.031(5) 0.019(4)
C86 0.121(5) 0.112(5) 0.130(5) 0.037(5) 0.031(4) 0.026(4)
C90 0.222(7) 0.220(8) 0.215(8) 0.069(6) 0.041(5) 0.054(6)
C91 0.232(8) 0.242(10) 0.254(10) 0.070(8) 0.059(8) 0.080(8)
C113 0.224(9) 0.208(9) 0.215(9) 0.078(7) 0.046(7) 0.059(7)
C95 0.200(7) 0.229(8) 0.216(7) 0.034(7) 0.042(6) 0.064(6)
C96 0.214(10) 0.208(10) 0.217(8) 0.074(8) 0.040(7) 0.067(8)
C98 0.240(10) 0.221(10) 0.204(8) 0.043(7) 0.052(7) 0.065(8)
K1 0.0779(15) 0.0748(15) 0.0661(13) 0.0242(11) 0.0148(11) 0.0385(12)
N1 0.058(4) 0.074(4) 0.090(4) 0.032(4) -0.010(3) 0.015(3)
N2 0.045(4) 0.059(4) 0.091(4) 0.033(3) -0.010(3) 0.000(3)
N3 0.044(3) 0.077(4) 0.064(4) 0.030(3) 0.009(3) 0.009(3)
N4 0.046(4) 0.071(4) 0.066(4) 0.034(3) 0.013(3) 0.016(3)
N5 0.072(4) 0.082(4) 0.080(4) 0.047(3) 0.030(4) 0.013(4)
N6 0.072(4) 0.079(4) 0.070(4) 0.040(3) 0.015(3) 0.003(4)
N7 0.035(3) 0.060(4) 0.044(3) 0.025(3) 0.012(3) 0.011(3)
N8 0.033(3) 0.057(4) 0.040(3) 0.020(3) 0.009(3) 0.010(3)
N9 0.026(3) 0.064(4) 0.047(3) 0.021(3) 0.007(3) 0.006(3)
N10 0.031(3) 0.058(4) 0.046(3) 0.018(3) 0.011(3) -0.001(3)
N11 0.038(3) 0.054(4) 0.050(3) 0.017(3) 0.005(3) 0.004(3)
N12 0.046(4) 0.059(4) 0.052(3) 0.022(3) 0.010(3) 0.007(3)
O1 0.042(3) 0.089(4) 0.115(5) 0.043(4) -0.015(3) 0.008(3)
O2 0.072(4) 0.099(4) 0.110(5) 0.050(4) 0.035(4) 0.044(4)
O3 0.099(5) 0.078(4) 0.097(4) 0.048(4) 0.046(4) 0.025(3)
O4 0.070(4) 0.073(4) 0.092(4) 0.050(3) 0.028(3) 0.006(3)
O5 0.107(4) 0.100(4) 0.103(4) 0.045(3) 0.043(4) 0.035(4)
O6 0.150(5) 0.163(6) 0.145(5) 0.020(5) 0.059(4) 0.035(4)
O7 0.176(5) 0.186(6) 0.161(6) 0.022(5) 0.054(5) 0.054(5)
O8 0.149(5) 0.123(5) 0.138(5) 0.012(4) 0.034(4) 0.014(4)
O9 0.103(4) 0.108(4) 0.109(4) 0.040(4) -0.021(4) 0.018(4)
O10 0.045(3) 0.075(3) 0.033(3) 0.010(2) 0.010(2) 0.013(3)
O11 0.038(3) 0.093(4) 0.060(3) 0.015(3) 0.012(3) 0.014(3)
O12 0.107(4) 0.104(4) 0.085(4) -0.001(3) 0.009(4) 0.042(4)
O13 0.139(5) 0.119(5) 0.132(5) 0.003(4) 0.021(4) 0.065(4)
O14 0.105(5) 0.116(5) 0.123(5) 0.010(4) 0.028(4) 0.046(4)
O15 0.099(4) 0.160(5) 0.103(4) 0.005(4) 0.039(4) 0.012(4)
O16 0.063(3) 0.068(3) 0.063(3) 0.004(3) 0.013(3) 0.020(3)
O17 0.042(3) 0.067(3) 0.054(3) 0.005(3) 0.016(3) 0.011(3)
O18 0.066(4) 0.052(3) 0.053(3) 0.019(3) 0.010(3) 0.003(3)
O19 0.129(4) 0.130(5) 0.123(4) 0.048(4) 0.040(4) 0.045(3)
O20 0.129(4) 0.140(5) 0.110(4) 0.033(4) 0.017(3) 0.055(4)
O21 0.109(4) 0.125(5) 0.129(4) 0.025(4) 0.026(3) 0.050(3)
O22 0.099(4) 0.122(5) 0.134(4) 0.035(4) 0.035(3) 0.046(3)
O23 0.115(4) 0.108(4) 0.107(3) 0.031(3) 0.032(3) 0.051(3)
O24 0.121(4) 0.115(4) 0.122(4) 0.031(4) 0.029(4) 0.025(3)
O25 0.027(3) 0.059(3) 0.053(3) 0.031(3) 0.003(2) 0.007(2)
O26 0.039(3) 0.054(3) 0.051(3) 0.019(3) 0.007(2) 0.003(2)
O27 0.041(3) 0.063(3) 0.056(3) 0.013(3) 0.016(3) -0.010(3)
O28 0.038(3) 0.085(4) 0.058(3) 0.042(3) -0.008(3) -0.009(3)
P1 0.0321(13) 0.0681(16) 0.0490(14) 0.0316(13) 0.0017(11) -0.0043(11)

loop_
_atom_type_symbol
_atom_type_description
_atom_type_scat_dispersion_real
_atom_type_scat_dispersion_imag
_atom_type_scat_source
C C 0.0033 0.0016 'International Tables Vol C Tables 4.2.6.8 and 6.1.1.4'
H H 0.0000 0.0000 'International Tables Vol C Tables 4.2.6.8 and 6.1.1.4'
N N 0.0061 0.0033 'International Tables Vol C Tables 4.2.6.8 and 6.1.1.4'
O O 0.0106 0.0060 'International Tables Vol C Tables 4.2.6.8 and 6.1.1.4'
P P 0.1023 0.0942 'International Tables Vol C Tables 4.2.6.8 and 6.1.1.4'
K K 0.2009 0.2494 'International Tables Vol C Tables 4.2.6.8 and 6.1.1.4'

loop_
_geom_angle_atom_site_label_1
_geom_angle_atom_site_label_2
_geom_angle_atom_site_label_3
_geom_angle
_geom_angle_site_symmetry_1
_geom_angle_site_symmetry_3
N16 C97 N15 108.0 . .
N16 C97 H97 126.0 . .
N15 C97 H97 126.0 . .
C95 N16 C97 125.5(17) . .
C95 N16 C94 126.4(17) . .
C97 N16 C94 108.0 . .
C93 C94 N16 108.0 . .
C93 C94 H94 126.0 . .
N16 C94 H94 126.0 . .
C94 C93 N15 108.0 . .
C94 C93 H93 126.0 . .
N15 C93 H93 126.0 . .
C97 N15 C93 108.0 . .
C97 N15 C98 125.9(14) . .
C93 N15 C98 125.8(14) . .
N13 C88 N14 108.0 . .
N13 C88 H88 126.0 . .
N14 C88 H88 126.0 . .
C88 N13 C89 108.0 . .
C88 N13 C90 117.8(12) . .
C89 N13 C90 133.7(12) . .
C87 C89 N13 108.0 . .
C87 C89 H89 126.0 . .
N13 C89 H89 126.0 . .
C89 C87 N14 108.0 . .
C89 C87 H87 126.0 . .
N14 C87 H87 126.0 . .
C113 N14 C87 130.1(12) . .
C113 N14 C88 121.9(12) . .
C87 N14 C88 108.0 . .
O2 C1 N4 122.8(9) . .
O2 C1 N3 122.1(9) . .
N4 C1 N3 115.1(9) . .
C3 C2 C7 121.6(10) . .
C3 C2 N3 119.3(10) . .
C7 C2 N3 118.9(9) . .
C2 C3 C4 121.2(11) . .
C2 C3 H3 119.4 . .
C4 C3 H3 119.4 . .
C5 C4 C3 116.0(12) . .
C5 C4 H4 122.0 . .
C3 C4 H4 122.0 . .
C4 C5 C6 126.3(12) . .
C4 C5 H5 116.9 . .
C6 C5 H5 116.9 . .
C5 C6 C7 117.4(11) . .
C5 C6 H6 121.3 . .
C7 C6 H6 121.3 . .
C2 C7 N2 119.9(9) . .
C2 C7 C6 117.3(10) . .
N2 C7 C6 122.8(10) . .
O1 C8 N1 127.3(10) . .
O1 C8 N2 120.6(11) . .
N1 C8 N2 112.0(9) . .
C14 C9 N1 119.5(9) . .
C14 C9 C10 117.1(11) . .
N1 C9 C10 123.3(11) . .
C11 C10 C9 115.7(11) . .
C11 C10 H10 122.1 . .
C9 C10 H10 122.1 . .
C12 C11 C10 126.0(11) . .
C12 C11 H11 117.0 . .
C10 C11 H11 117.0 . .
C11 C12 C13 116.4(12) . .
C11 C12 O9 133.5(11) . .
C13 C12 O9 110.1(11) . .
C14 C13 C12 118.2(12) . .
C14 C13 H13 120.9 . .
C12 C13 H13 120.9 . .
C9 C14 C13 126.3(11) . .
C9 C14 H14 116.8 . .
C13 C14 H14 116.8 . .
O9 C15 C16 104.5(11) . .
O9 C15 H15A 110.9 . .
C16 C15 H15A 110.9 . .
O9 C15 H15B 110.9 . .
C16 C15 H15B 110.9 . .
H15A C15 H15B 108.9 . .
O8 C16 C15 120.1(12) . .
O8 C16 H16A 107.3 . .
C15 C16 H16A 107.3 . .
O8 C16 H16B 107.3 . .
C15 C16 H16B 107.3 . .
H16A C16 H16B 106.9 . .
O8 C17 C18 115.1(13) . .
O8 C17 H17A 108.5 . .
C18 C17 H17A 108.5 . .
O8 C17 H17B 108.5 . .
C18 C17 H17B 108.5 . .
H17A C17 H17B 107.5 . .
C17 C18 O7 99.1(13) . .
C17 C18 H18A 111.9 . .
O7 C18 H18A 111.9 . .
C17 C18 H18B 111.9 . .
O7 C18 H18B 111.9 . .
H18A C18 H18B 109.6 . .
C20 C19 O6 118.9(15) . .
C20 C19 H19A 107.6 . .
O6 C19 H19A 107.6 . .
C20 C19 H19B 107.6 . .
O6 C19 H19B 107.6 . .
H19A C19 H19B 107.0 . .
C19 C20 O7 109.1(17) . .
C19 C20 H20A 109.9 . .
O7 C20 H20A 109.9 . .
C19 C20 H20B 109.9 . .
O7 C20 H20B 109.9 . .
H20A C20 H20B 108.3 . .
O6 C21 C22 115.3(13) . .
O6 C21 H21A 108.5 . .
C22 C21 H21A 108.5 . .
O6 C21 H21B 108.5 . .
C22 C21 H21B 108.5 . .
H21A C21 H21B 107.5 . .
C21 C22 O5 115.3(11) . .
C21 C22 H22A 108.4 . .
O5 C22 H22A 108.4 . .
C21 C22 H22B 108.4 . .
O5 C22 H22B 108.4 . .
H22A C22 H22B 107.5 . .
O5 C23 C24 110.1(9) . .
O5 C23 H23A 109.6 . .
C24 C23 H23A 109.6 . .
O5 C23 H23B 109.6 . .
C24 C23 H23B 109.6 . .
H23A C23 H23B 108.2 . .
O4 C24 C23 108.9(8) . .
O4 C24 H24A 109.9 . .
C23 C24 H24A 109.9 . .
O4 C24 H24B 109.9 . .
C23 C24 H24B 109.9 . .
H24A C24 H24B 108.3 . .
C26 C25 O4 126.6(8) . .
C26 C25 C30 119.1(10) . .
O4 C25 C30 114.3(9) . .
C25 C26 C27 121.8(9) . .
C25 C26 H26 119.1 . .
C27 C26 H26 119.1 . .
C26 C27 C28 121.8(9) . .
C26 C27 H27 119.1 . .
C28 C27 H27 119.1 . .
C29 C28 N6 116.2(8) . .
C29 C28 C27 117.8(10) . .
N6 C28 C27 126.0(9) . .
C28 C29 C30 122.2(9) . .
C28 C29 H29 118.9 . .
C30 C29 H29 118.9 . .
C25 C30 C29 117.2(9) . .
C25 C30 H30 121.4 . .
C29 C30 H30 121.4 . .
O3 C31 N6 121.7(9) . .
O3 C31 N5 120.9(10) . .
N6 C31 N5 117.3(9) . .
C37 C32 N5 117.9(9) . .
C37 C32 C33 116.7(10) . .
N5 C32 C33 125.4(9) . .
C34 C33 C32 121.6(11) . .
C34 C33 H33 119.2 . .
C32 C33 H33 119.2 . .
C35 C34 C33 122.3(11) . .
C35 C34 H34 118.9 . .
C33 C34 H34 118.9 . .
C34 C35 C36 118.2(12) . .
C34 C35 H35 120.9 . .
C36 C35 H35 120.9 . .
C35 C36 C37 120.1(10) . .
C35 C36 H36 120.0 . .
C37 C36 H36 120.0 . .
C32 C37 C36 120.7(9) . .
C32 C37 N4 121.4(9) . .
C36 C37 N4 117.8(9) . .
O10 C38 N8 123.5(7) . .
O10 C38 N7 122.8(7) . .
N8 C38 N7 113.7(7) . .
C44 C39 C40 121.7(7) . .
C44 C39 N8 120.4(7) . .
C40 C39 N8 117.9(7) . .
C39 C40 C41 118.3(8) . .
C39 C40 H40 120.8 . .
C41 C40 H40 120.8 . .
C42 C41 C40 121.4(8) . .
C42 C41 H41 119.3 . .
C40 C41 H41 119.3 . .
C41 C42 C43 118.6(8) . .
C41 C42 H42 120.7 . .
C43 C42 H42 120.7 . .
C44 C43 C42 120.8(8) . .
C44 C43 H43 119.6 . .
C42 C43 H43 119.6 . .
C39 C44 C43 119.1(8) . .
C39 C44 N9 119.1(7) . .
C43 C44 N9 121.7(7) . .
O11 C45 N9 124.0(8) . .
O11 C45 N10 121.8(8) . .
N9 C45 N10 114.2(7) . .
C51 C46 N10 118.2(8) . .
C51 C46 C47 116.7(8) . .
N10 C46 C47 125.0(8) . .
C46 C47 C48 121.7(9) . .
C46 C47 H47 119.1 . .
C48 C47 H47 119.1 . .
C49 C48 C47 120.0(9) . .
C49 C48 H48 120.0 . .
C47 C48 H48 120.0 . .
C48 C49 O12 124.9(10) . .
C48 C49 C50 119.5(10) . .
O12 C49 C50 115.5(9) . .
C51 C50 C49 118.3(9) . .
C51 C50 H50 120.8 . .
C49 C50 H50 120.8 . .
C46 C51 C50 123.7(9) . .
C46 C51 H51 118.2 . .
C50 C51 H51 118.2 . .
O12 C52 C53 109.5(10) . .
O12 C52 H52A 109.8 . .
C53 C52 H52A 109.8 . .
O12 C52 H52B 109.8 . .
C53 C52 H52B 109.8 . .
H52A C52 H52B 108.2 . .
O13 C53 C52 118.2(15) . .
O13 C53 H53A 107.8 . .
C52 C53 H53A 107.8 . .
O13 C53 H53B 107.8 . .
C52 C53 H53B 107.8 . .
H53A C53 H53B 107.1 . .
C55 C54 O13 115.6(13) . .
C55 C54 H54A 108.4 . .
O13 C54 H54A 108.4 . .
C55 C54 H54B 108.4 . .
O13 C54 H54B 108.4 . .
H54A C54 H54B 107.5 . .
C54 C55 O14 118.9(13) . .
C54 C55 H55A 107.6 . .
O14 C55 H55A 107.6 . .
C54 C55 H55B 107.6 . .
O14 C55 H55B 107.6 . .
H55A C55 H55B 107.0 . .
C57 C56 O15 107.9(13) . .
C57 C56 H56A 110.1 . .
O15 C56 H56A 110.1 . .
C57 C56 H56B 110.1 . .
O15 C56 H56B 110.1 . .
H56A C56 H56B 108.4 . .
C56 C57 O14 106.1(12) . .
C56 C57 H57A 110.5 . .
O14 C57 H57A 110.5 . .
C56 C57 H57B 110.5 . .
O14 C57 H57B 110.5 . .
H57A C57 H57B 108.7 . .
O15 C58 C59 109.5(9) . .
O15 C58 H58A 109.8 . .
C59 C58 H58A 109.8 . .
O15 C58 H58B 109.8 . .
C59 C58 H58B 109.8 . .
H58A C58 H58B 108.2 . .
O16 C59 C58 109.0(8) . .
O16 C59 H59A 109.9 . .
C58 C59 H59A 109.9 . .
O16 C59 H59B 109.9 . .
C58 C59 H59B 109.9 . .
H59A C59 H59B 108.3 . .
O16 C60 C61 107.4(7) . .
O16 C60 H60A 110.2 . .
C61 C60 H60A 110.2 . .
O16 C60 H60B 110.2 . .
C61 C60 H60B 110.2 . .
H60A C60 H60B 108.5 . .
O17 C61 C60 109.7(7) . .
O17 C61 H61A 109.7 . .
C60 C61 H61A 109.7 . .
O17 C61 H61B 109.7 . .
C60 C61 H61B 109.7 . .
H61A C61 H61B 108.2 . .
C67 C62 O17 125.7(8) . .
C67 C62 C63 118.8(8) . .
O17 C62 C63 115.4(8) . .
C62 C63 C64 118.8(8) . .
C62 C63 H63 120.6 . .
C64 C63 H63 120.6 . .
C65 C64 C63 122.6(8) . .
C65 C64 H64 118.7 . .
C63 C64 H64 118.7 . .
C66 C65 C64 116.6(8) . .
C66 C65 N11 126.5(8) . .
C64 C65 N11 116.8(8) . .
C65 C66 C67 121.3(8) . .
C65 C66 H66 119.4 . .
C67 C66 H66 119.4 . .
C62 C67 C66 121.8(8) . .
C62 C67 H67 119.1 . .
C66 C67 H67 119.1 . .
O18 C68 N12 123.4(8) . .
O18 C68 N11 124.8(8) . .
N12 C68 N11 111.8(7) . .
C74 C69 C70 120.3(8) . .
C74 C69 N12 120.3(7) . .
C70 C69 N12 119.4(8) . .
C71 C70 C69 118.9(9) . .
C71 C70 H70 120.6 . .
C69 C70 H70 120.6 . .
C72 C71 C70 119.7(9) . .
C72 C71 H71 120.1 . .
C70 C71 H71 120.1 . .
C71 C72 C73 121.9(9) . .
C71 C72 H72 119.0 . .
C73 C72 H72 119.0 . .
C72 C73 C74 119.5(9) . .
C72 C73 H73 120.3 . .
C74 C73 H73 120.3 . .
C69 C74 N7 120.2(7) . .
C69 C74 C73 119.5(8) . .
N7 C74 C73 120.2(8) . .
O19 C75 C76 109.0(12) . .
O19 C75 H75A 109.9 . .
C76 C75 H75A 109.9 . .
O19 C75 H75B 109.9 . .
C76 C75 H75B 109.9 . .
H75A C75 H75B 108.3 . .
O20 C76 C75 116.8(11) . .
O20 C76 H76A 108.1 . .
C75 C76 H76A 108.1 . .
O20 C76 H76B 108.1 . .
C75 C76 H76B 108.1 . .
H76A C76 H76B 107.3 . .
O20 C77 C78 111.7(11) . .
O20 C77 H77A 109.3 . .
C78 C77 H77A 109.3 . .
O20 C77 H77B 109.3 . .
C78 C77 H77B 109.3 . .
H77A C77 H77B 107.9 . .
O21 C78 C77 110.5(11) . .
O21 C78 H78A 109.5 . .
C77 C78 H78A 109.5 . .
O21 C78 H78B 109.5 . .
C77 C78 H78B 109.5 . .
H78A C78 H78B 108.1 . .
O21 C79 C80 110.2(12) . .
O21 C79 H79A 109.6 . .
C80 C79 H79A 109.6 . .
O21 C79 H79B 109.6 . .
C80 C79 H79B 109.6 . .
H79A C79 H79B 108.1 . .
O22 C80 C79 108.2(12) . .
O22 C80 H80A 110.1 . .
C79 C80 H80A 110.1 . .
O22 C80 H80B 110.1 . .
C79 C80 H80B 110.1 . .
H80A C80 H80B 108.4 . .
O22 C81 C82 107.6(10) . .
O22 C81 H81A 110.2 . .
C82 C81 H81A 110.2 . .
O22 C81 H81B 110.2 . .
C82 C81 H81B 110.2 . .
H81A C81 H81B 108.5 . .
O23 C82 C81 114.0(10) . .
O23 C82 K1 55.1(5) . .
C81 C82 K1 86.1(7) . .
O23 C82 H82A 108.7 . .
C81 C82 H82A 108.7 . .
K1 C82 H82A 74.9 . .
O23 C82 H82B 108.7 . .
C81 C82 H82B 108.8 . .
K1 C82 H82B 162.4 . .
H82A C82 H82B 107.6 . .
O23 C83 C84 106.9(9) . .
O24 C84 C83 113.6(10) . .
O24 C84 H84A 108.8 . .
C83 C84 H84A 108.8 . .
O24 C84 H84B 108.8 . .
C83 C84 H84B 108.8 . .
H84A C84 H84B 107.7 . .
C86 C85 O24 105.3(10) . .
C86 C85 H85A 110.7 . .
O24 C85 H85A 110.7 . .
C86 C85 H85B 110.7 . .
O24 C85 H85B 110.7 . .
H85A C85 H85B 108.8 . .
O19 C86 C85 117.4(12) . .
O19 C86 K1 50.2(6) . .
C85 C86 K1 85.7(7) . .
O19 C86 H86A 107.9 . .
C85 C86 H86A 107.9 . .
K1 C86 H86A 83.5 . .
O19 C86 H86B 107.9 . .
C85 C86 H86B 107.9 . .
K1 C86 H86B 158.2 . .
H86A C86 H86B 107.2 . .
N13 C90 C91 99.4(13) . .
N13 C90 H90A 111.9 . .
C91 C90 H90A 111.9 . .
N13 C90 H90B 111.9 . .
C91 C90 H90B 111.9 . .
H90A C90 H90B 109.6 . .
C90 C91 H91A 109.5 . .
C90 C91 H91B 109.5 . .
H91A C91 H91B 109.5 . .
C90 C91 H91C 109.5 . .
H91A C91 H91C 109.5 . .
H91B C91 H91C 109.5 . .
N14 C113 H92A 109.5 . .
N14 C113 H92B 109.5 . .
H92A C113 H92B 109.5 . .
N14 C113 H92C 109.5 . .
H92A C113 H92C 109.5 . .
H92B C113 H92C 109.5 . .
N16 C95 C96 136(2) . .
N16 C95 H95A 103.1 . .
C96 C95 H95A 103.1 . .
N16 C95 H95B 103.1 . .
C96 C95 H95B 103.1 . .
H95A C95 H95B 105.1 . .
C95 C96 H96A 109.5 . .
C95 C96 H96B 109.5 . .
H96A C96 H96B 109.5 . .
C95 C96 H96C 109.5 . .
H96A C96 H96C 109.5 . .
H96B C96 H96C 109.5 . .
O10 K1 O24 89.1(2) . .
O10 K1 O20 115.8(2) . .
O24 K1 O20 120.4(3) . .
O10 K1 O19 113.5(2) . .
O24 K1 O19 60.5(3) . .
O20 K1 O19 60.0(3) . .
O10 K1 O22 95.11(19) . .
O24 K1 O22 119.5(3) . .
O20 K1 O22 111.4(3) . .
O19 K1 O22 151.2(2) . .
O10 K1 O23 89.07(18) . .
O24 K1 O23 59.5(2) . .
O20 K1 O23 155.0(2) . .
O19 K1 O23 114.6(3) . .
O22 K1 O23 60.2(2) . .
O10 K1 O21 117.5(2) . .
O24 K1 O21 152.4(2) . .
O20 K1 O21 56.5(3) . .
O19 K1 O21 110.2(3) . .
O22 K1 O21 54.9(3) . .
O23 K1 O21 110.6(2) . .
O10 K1 C82 80.6(2) . .
O24 K1 C82 80.0(3) . .
O20 K1 C82 152.2(3) . .
O19 K1 C82 136.7(3) . .
O22 K1 C82 42.0(3) . .
O23 K1 C82 22.0(2) . .
O21 K1 C82 96.4(3) . .
O10 K1 C86 98.9(2) . .
O24 K1 C86 41.2(3) . .
O20 K1 C86 80.3(3) . .
O19 K1 C86 21.7(2) . .
O22 K1 C86 155.4(3) . .
O23 K1 C86 99.7(3) . .
O21 K1 C86 131.8(3) . .
C82 K1 C86 121.0(3) . .
C8 N1 C9 127.8(9) . .
C8 N1 H1 116.1 . .
C9 N1 H1 116.1 . .
C7 N2 C8 129.9(8) . .
C7 N2 H2 115.0 . .
C8 N2 H2 115.0 . .
C1 N3 C2 120.9(8) . .
C1 N3 H3A 119.6 . .
C2 N3 H3A 119.6 . .
C1 N4 C37 124.4(8) . .
C1 N4 H4A 117.8 . .
C37 N4 H4A 117.8 . .
C31 N5 C32 130.2(8) . .
C31 N5 H5A 114.9 . .
C32 N5 H5A 114.9 . .
C31 N6 C28 128.3(8) . .
C31 N6 H6A 115.8 . .
C28 N6 H6A 115.8 . .
C38 N7 C74 124.2(6) . .
C38 N7 H7 117.9 . .
C74 N7 H7 117.9 . .
C38 N8 C39 125.0(6) . .
C38 N8 H8 117.5 . .
C39 N8 H8 117.5 . .
C45 N9 C44 124.4(7) . .
C45 N9 H9 117.8 . .
C44 N9 H9 117.8 . .
C45 N10 C46 126.7(7) . .
C45 N10 H10I 116.7 . .
C46 N10 H10I 116.7 . .
C65 N11 C68 124.3(7) . .
C65 N11 H11A 117.8 . .
C68 N11 H11A 117.8 . .
C68 N12 C69 127.7(7) . .
C68 N12 H12 116.2 . .
C69 N12 H12 116.2 . .
C25 O4 C24 115.9(7) . .
C23 O5 C22 114.1(9) . .
C21 O6 C19 124.9(13) . .
C20 O7 C18 102.9(13) . .
C16 O8 C17 111.0(11) . .
C15 O9 C12 110.3(10) . .
C38 O10 K1 142.2(5) . .
C49 O12 C52 114.8(8) . .
C53 O13 C54 111.7(13) . .
C55 O14 C57 114.1(10) . .
C58 O15 C56 128.9(10) . .
C60 O16 C59 110.4(6) . .
C62 O17 C61 116.0(6) . .
C75 O19 C86 115.7(11) . .
C75 O19 K1 111.3(8) . .
C86 O19 K1 108.0(7) . .
C77 O20 C76 114.6(10) . .
C77 O20 K1 125.1(8) . .
C76 O20 K1 115.2(7) . .
C79 O21 C78 110.4(11) . .
C79 O21 K1 109.5(8) . .
C78 O21 K1 106.2(7) . .
C80 O22 C81 112.2(10) . .
C80 O22 K1 122.5(8) . .
C81 O22 K1 115.1(7) . .
C82 O23 C83 117.7(9) . .
C82 O23 K1 102.8(7) . .
C83 O23 K1 103.0(6) . .
C84 O24 C85 114.6(10) . .
C84 O24 K1 118.4(7) . .
C85 O24 K1 120.2(7) . .
O25 P1 O28 108.0(3) . .
O25 P1 O27 110.4(3) . .
O28 P1 O27 112.4(3) . .
O25 P1 O26 106.7(3) . .
O28 P1 O26 108.4(3) . .
O27 P1 O26 110.7(3) . .

loop_
_geom_bond_atom_site_label_1
_geom_bond_atom_site_label_2
_geom_bond_distance
_geom_bond_site_symmetry_2
C97 N16 1.4200 .
C97 N15 1.4200 .
C97 H97 0.9300 .
N16 C95 1.187(19) .
N16 C94 1.4200 .
C94 C93 1.4200 .
C94 H94 0.9300 .
C93 N15 1.4200 .
C93 H93 0.9300 .
N15 C98 1.523(18) .
C88 N13 1.4200 .
C88 N14 1.4200 .
C88 H88 0.9300 .
N13 C89 1.4200 .
N13 C90 1.539(18) .
C89 C87 1.4200 .
C89 H89 0.9300 .
C87 N14 1.4200 .
C87 H87 0.9300 .
N14 C113 1.410(16) .
C1 O2 1.218(10) .
C1 N4 1.350(10) .
C1 N3 1.364(10) .
C2 C3 1.337(12) .
C2 C7 1.371(12) .
C2 N3 1.445(10) .
C3 C4 1.429(13) .
C3 H3 0.9300 .
C4 C5 1.304(13) .
C4 H4 0.9300 .
C5 C6 1.350(13) .
C5 H5 0.9300 .
C6 C7 1.444(12) .
C6 H6 0.9300 .
C7 N2 1.392(11) .
C8 O1 1.231(10) .
C8 N1 1.339(11) .
C8 N2 1.420(11) .
C9 C14 1.349(13) .
C9 N1 1.389(11) .
C9 C10 1.439(13) .
C10 C11 1.418(14) .
C10 H10 0.9300 .
C11 C12 1.343(14) .
C11 H11 0.9300 .
C12 C13 1.430(13) .
C12 O9 1.456(13) .
C13 C14 1.360(12) .
C13 H13 0.9300 .
C14 H14 0.9300 .
C15 O9 1.354(12) .
C15 C16 1.521(14) .
C15 H15A 0.9700 .
C15 H15B 0.9700 .
C16 O8 1.335(13) .
C16 H16A 0.9700 .
C16 H16B 0.9700 .
C17 O8 1.461(13) .
C17 C18 1.482(17) .
C17 H17A 0.9700 .
C17 H17B 0.9700 .
C18 O7 1.593(16) .
C18 H18A 0.9700 .
C18 H18B 0.9700 .
C19 C20 1.409(19) .
C19 O6 1.491(16) .
C19 H19A 0.9700 .
C19 H19B 0.9700 .
C20 O7 1.418(17) .
C20 H20A 0.9700 .
C20 H20B 0.9700 .
C21 O6 1.295(14) .
C21 C22 1.443(15) .
C21 H21A 0.9700 .
C21 H21B 0.9700 .
C22 O5 1.465(12) .
C22 H22A 0.9700 .
C22 H22B 0.9700 .
C23 O5 1.349(11) .
C23 C24 1.490(12) .
C23 H23A 0.9700 .
C23 H23B 0.9700 .
C24 O4 1.421(9) .
C24 H24A 0.9700 .
C24 H24B 0.9700 .
C25 C26 1.357(12) .
C25 O4 1.383(11) .
C25 C30 1.419(11) .
C26 C27 1.366(12) .
C26 H26 0.9300 .
C27 C28 1.387(11) .
C27 H27 0.9300 .
C28 C29 1.354(12) .
C28 N6 1.379(11) .
C29 C30 1.441(12) .
C29 H29 0.9300 .
C30 H30 0.9300 .
C31 O3 1.272(10) .
C31 N6 1.341(11) .
C31 N5 1.354(11) .
C32 C37 1.353(12) .
C32 N5 1.384(11) .
C32 C33 1.400(12) .
C33 C34 1.352(13) .
C33 H33 0.9300 .
C34 C35 1.317(13) .
C34 H34 0.9300 .
C35 C36 1.390(13) .
C35 H35 0.9300 .
C36 C37 1.399(12) .
C36 H36 0.9300 .
C37 N4 1.436(10) .
C38 O10 1.241(8) .
C38 N8 1.337(8) .
C38 N7 1.360(9) .
C39 C44 1.383(10) .
C39 C40 1.392(10) .
C39 N8 1.444(9) .
C40 C41 1.403(11) .
C40 H40 0.9300 .
C41 C42 1.384(11) .
C41 H41 0.9300 .
C42 C43 1.408(11) .
C42 H42 0.9300 .
C43 C44 1.392(10) .
C43 H43 0.9300 .
C44 N9 1.415(9) .
C45 O11 1.235(8) .
C45 N9 1.344(9) .
C45 N10 1.375(9) .
C46 C51 1.360(10) .
C46 N10 1.388(9) .
C46 C47 1.403(10) .
C47 C48 1.404(11) .
C47 H47 0.9300 .
C48 C49 1.356(12) .
C48 H48 0.9300 .
C49 O12 1.389(11) .
C49 C50 1.424(12) .
C50 C51 1.387(11) .
C50 H50 0.9300 .
C51 H51 0.9300 .
C52 O12 1.403(12) .
C52 C53 1.566(15) .
C52 H52A 0.9700 .
C52 H52B 0.9700 .
C53 O13 1.219(14) .
C53 H53A 0.9700 .
C53 H53B 0.9700 .
C54 C55 1.305(15) .
C54 O13 1.479(14) .
C54 H54A 0.9700 .
C54 H54B 0.9700 .
C55 O14 1.364(13) .
C55 H55A 0.9700 .
C55 H55B 0.9700 .
C56 C57 1.386(16) .
C56 O15 1.420(13) .
C56 H56A 0.9700 .
C56 H56B 0.9700 .
C57 O14 1.452(14) .
C57 H57A 0.9700 .
C57 H57B 0.9700 .
C58 O15 1.390(12) .
C58 C59 1.470(12) .
C58 H58A 0.9700 .
C58 H58B 0.9700 .
C59 O16 1.462(9) .
C59 H59A 0.9700 .
C59 H59B 0.9700 .
C60 O16 1.423(9) .
C60 C61 1.514(10) .
C60 H60A 0.9700 .
C60 H60B 0.9700 .
C61 O17 1.418(9) .
C61 H61A 0.9700 .
C61 H61B 0.9700 .
C62 C67 1.359(10) .
C62 O17 1.383(9) .
C62 C63 1.386(11) .
C63 C64 1.408(10) .
C63 H63 0.9300 .
C64 C65 1.386(10) .
C64 H64 0.9300 .
C65 C66 1.376(10) .
C65 N11 1.391(9) .
C66 C67 1.392(10) .
C66 H66 0.9300 .
C67 H67 0.9300 .
C68 O18 1.215(9) .
C68 N12 1.352(10) .
C68 N11 1.392(9) .
C69 C74 1.366(10) .
C69 C70 1.410(10) .
C69 N12 1.423(9) .
C70 C71 1.405(11) .
C70 H70 0.9300 .
C71 C72 1.352(12) .
C71 H71 0.9300 .
C72 C73 1.367(11) .
C72 H72 0.9300 .
C73 C74 1.412(10) .
C73 H73 0.9300 .
C74 N7 1.404(9) .
C75 O19 1.360(12) .
C75 C76 1.440(15) .
C75 H75A 0.9700 .
C75 H75B 0.9700 .
C76 O20 1.413(13) .
C76 H76A 0.9700 .
C76 H76B 0.9700 .
C77 O20 1.321(12) .
C77 C78 1.503(15) .
C77 H77A 0.9700 .
C77 H77B 0.9700 .
C78 O21 1.359(12) .
C78 H78A 0.9700 .
C78 H78B 0.9700 .
C79 O21 1.280(13) .
C79 C80 1.518(15) .
C79 H79A 0.9700 .
C79 H79B 0.9700 .
C80 O22 1.312(13) .
C80 H80A 0.9700 .
C80 H80B 0.9700 .
C81 O22 1.406(12) .
C81 C82 1.496(14) .
C81 H81A 0.9700 .
C81 H81B 0.9700 .
C82 O23 1.338(11) .
C82 K1 3.476(12) .
C82 H82A 0.9700 .
C82 H82B 0.9700 .
C83 O23 1.446(12) .
C83 C84 1.450(14) .
C84 O24 1.342(11) .
C84 H84A 0.9700 .
C84 H84B 0.9700 .
C85 C86 1.454(14) .
C85 O24 1.465(12) .
C85 H85A 0.9700 .
C85 H85B 0.9700 .
C86 O19 1.369(12) .
C86 K1 3.518(13) .
C86 H86A 0.9700 .
C86 H86B 0.9700 .
C90 C91 1.69(2) .
C90 H90A 0.9700 .
C90 H90B 0.9700 .
C91 H91A 0.9600 .
C91 H91B 0.9600 .
C91 H91C 0.9600 .
C113 H92A 0.9600 .
C113 H92B 0.9600 .
C113 H92C 0.9600 .
C95 C96 1.42(2) .
C95 H95A 0.9700 .
C95 H95B 0.9700 .
C96 H96A 0.9600 .
C96 H96B 0.9600 .
C96 H96C 0.9600 .
K1 O10 2.658(6) .
K1 O24 2.746(9) .
K1 O20 2.769(8) .
K1 O19 2.844(8) .
K1 O22 2.867(8) .
K1 O23 2.925(7) .
K1 O21 3.032(9) .
N1 H1 0.8600 .
N2 H2 0.8600 .
N3 H3A 0.8600 .
N4 H4A 0.8600 .
N5 H5A 0.8600 .
N6 H6A 0.8600 .
N7 H7 0.8600 .
N8 H8 0.8600 .
N9 H9 0.8600 .
N10 H10I 0.8600 .
N11 H11A 0.8600 .
N12 H12 0.8600 .
O25 P1 1.538(5) .
O26 P1 1.559(5) .
O27 P1 1.548(6) .
O28 P1 1.540(5) .

loop_
_geom_torsion_atom_site_label_1
_geom_torsion_atom_site_label_2
_geom_torsion_atom_site_label_3
_geom_torsion_atom_site_label_4
_geom_torsion
_geom_torsion_site_symmetry_1
_geom_torsion_site_symmetry_2
_geom_torsion_site_symmetry_3
_geom_torsion_site_symmetry_4
N15 C97 N16 C95 -175.8(19) . . . .
N15 C97 N16 C94 0.0 . . . .
C95 N16 C94 C93 175.8(19) . . . .
C97 N16 C94 C93 0.0 . . . .
N16 C94 C93 N15 0.0 . . . .
N16 C97 N15 C93 0.0 . . . .
N16 C97 N15 C98 174.4(14) . . . .
C94 C93 N15 C97 0.0 . . . .
C94 C93 N15 C98 -174.4(14) . . . .
N14 C88 N13 C89 0.0 . . . .
N14 C88 N13 C90 172.6(13) . . . .
C88 N13 C89 C87 0.0 . . . .
C90 N13 C89 C87 -170.9(16) . . . .
N13 C89 C87 N14 0.0 . . . .
C89 C87 N14 C113 177.6(14) . . . .
C89 C87 N14 C88 0.0 . . . .
N13 C88 N14 C113 -177.8(12) . . . .
N13 C88 N14 C87 0.0 . . . .
C7 C2 C3 C4 -2.7(16) . . . .
N3 C2 C3 C4 172.0(9) . . . .
C2 C3 C4 C5 4.4(16) . . . .
C3 C4 C5 C6 -4.8(18) . . . .
C4 C5 C6 C7 3.3(17) . . . .
C3 C2 C7 N2 -178.5(9) . . . .
N3 C2 C7 N2 6.8(12) . . . .
C3 C2 C7 C6 0.9(14) . . . .
N3 C2 C7 C6 -173.8(7) . . . .
C5 C6 C7 C2 -1.0(13) . . . .
C5 C6 C7 N2 178.4(9) . . . .
C14 C9 C10 C11 -1.9(14) . . . .
N1 C9 C10 C11 177.3(9) . . . .
C9 C10 C11 C12 5.2(17) . . . .
C10 C11 C12 C13 -5.8(18) . . . .
C10 C11 C12 O9 174.3(10) . . . .
C11 C12 C13 C14 3.1(15) . . . .
O9 C12 C13 C14 -177.0(9) . . . .
N1 C9 C14 C13 -179.6(9) . . . .
C10 C9 C14 C13 -0.3(16) . . . .
C12 C13 C14 C9 -0.2(16) . . . .
O9 C15 C16 O8 -60.4(15) . . . .
O8 C17 C18 O7 79.0(15) . . . .
O6 C19 C20 O7 -76(2) . . . .
O6 C21 C22 O5 -54.4(18) . . . .
O5 C23 C24 O4 72.7(10) . . . .
O4 C25 C26 C27 178.7(9) . . . .
C30 C25 C26 C27 0.1(14) . . . .
C25 C26 C27 C28 3.5(15) . . . .
C26 C27 C28 C29 -4.1(14) . . . .
C26 C27 C28 N6 177.9(9) . . . .
N6 C28 C29 C30 179.6(8) . . . .
C27 C28 C29 C30 1.4(14) . . . .
C26 C25 C30 C29 -2.7(13) . . . .
O4 C25 C30 C29 178.5(7) . . . .
C28 C29 C30 C25 2.0(14) . . . .
C37 C32 C33 C34 1.5(16) . . . .
N5 C32 C33 C34 -177.3(10) . . . .
C32 C33 C34 C35 -3.8(18) . . . .
C33 C34 C35 C36 0.2(18) . . . .
C34 C35 C36 C37 5.4(16) . . . .
N5 C32 C37 C36 -177.0(8) . . . .
C33 C32 C37 C36 4.1(14) . . . .
N5 C32 C37 N4 -0.5(14) . . . .
C33 C32 C37 N4 -179.4(8) . . . .
C35 C36 C37 C32 -7.7(15) . . . .
C35 C36 C37 N4 175.7(9) . . . .
C44 C39 C40 C41 0.6(12) . . . .
N8 C39 C40 C41 -177.7(7) . . . .
C39 C40 C41 C42 -1.7(13) . . . .
C40 C41 C42 C43 1.6(13) . . . .
C41 C42 C43 C44 -0.4(13) . . . .
C40 C39 C44 C43 0.6(12) . . . .
N8 C39 C44 C43 178.8(7) . . . .
C40 C39 C44 N9 176.9(7) . . . .
N8 C39 C44 N9 -4.9(11) . . . .
C42 C43 C44 C39 -0.7(12) . . . .
C42 C43 C44 N9 -176.9(7) . . . .
C51 C46 C47 C48 -3.3(12) . . . .
N10 C46 C47 C48 179.5(7) . . . .
C46 C47 C48 C49 2.6(13) . . . .
C47 C48 C49 O12 177.8(8) . . . .
C47 C48 C49 C50 0.5(14) . . . .
C48 C49 C50 C51 -2.8(14) . . . .
O12 C49 C50 C51 179.7(8) . . . .
N10 C46 C51 C50 178.3(8) . . . .
C47 C46 C51 C50 0.9(13) . . . .
C49 C50 C51 C46 2.1(14) . . . .
O12 C52 C53 O13 -58.8(18) . . . .
O13 C54 C55 O14 59.7(19) . . . .
O15 C56 C57 O14 -94.5(13) . . . .
O15 C58 C59 O16 -71.9(11) . . . .
O16 C60 C61 O17 72.1(8) . . . .
C67 C62 C63 C64 0.1(12) . . . .
O17 C62 C63 C64 179.0(7) . . . .
C62 C63 C64 C65 0.4(13) . . . .
C63 C64 C65 C66 0.1(12) . . . .
C63 C64 C65 N11 -177.2(7) . . . .
C64 C65 C66 C67 -1.1(12) . . . .
N11 C65 C66 C67 176.0(7) . . . .
O17 C62 C67 C66 -179.8(7) . . . .
C63 C62 C67 C66 -1.0(12) . . . .
C65 C66 C67 C62 1.6(13) . . . .
C74 C69 C70 C71 -0.9(13) . . . .
N12 C69 C70 C71 177.2(8) . . . .
C69 C70 C71 C72 3.4(14) . . . .
C70 C71 C72 C73 -2.6(16) . . . .
C71 C72 C73 C74 -0.7(15) . . . .
C70 C69 C74 N7 178.5(7) . . . .
N12 C69 C74 N7 0.4(12) . . . .
C70 C69 C74 C73 -2.3(12) . . . .
N12 C69 C74 C73 179.5(7) . . . .
C72 C73 C74 C69 3.2(13) . . . .
C72 C73 C74 N7 -177.7(8) . . . .
O19 C75 C76 O20 58.2(16) . . . .
O20 C77 C78 O21 -58.6(15) . . . .
O21 C79 C80 O22 66.5(15) . . . .
O22 C81 C82 O23 -73.7(12) . . . .
O22 C81 C82 K1 -24.8(8) . . . .
O23 C83 C84 O24 67.8(12) . . . .
O24 C85 C86 O19 -61.4(14) . . . .
O24 C85 C86 K1 -21.0(8) . . . .
C88 N13 C90 C91 76.1(14) . . . .
C89 N13 C90 C91 -113.7(14) . . . .
C97 N16 C95 C96 151(2) . . . .
C94 N16 C95 C96 -24(4) . . . .
O23 C82 K1 O10 -111.4(7) . . . .
C81 C82 K1 O10 125.6(7) . . . .
O23 C82 K1 O24 -20.6(7) . . . .
C81 C82 K1 O24 -143.6(7) . . . .
O23 C82 K1 O20 119.5(7) . . . .
C81 C82 K1 O20 -3.5(10) . . . .
O23 C82 K1 O19 3.0(9) . . . .
C81 C82 K1 O19 -120.0(7) . . . .
O23 C82 K1 O22 140.0(8) . . . .
C81 C82 K1 O22 17.0(6) . . . .
C81 C82 K1 O23 -123.0(11) . . . .
O23 C82 K1 O21 131.8(7) . . . .
C81 C82 K1 O21 8.7(7) . . . .
O23 C82 K1 C86 -16.5(8) . . . .
C81 C82 K1 C86 -139.6(6) . . . .
O19 C86 K1 O10 -134.0(7) . . . .
C85 C86 K1 O10 94.5(8) . . . .
O19 C86 K1 O24 147.7(10) . . . .
C85 C86 K1 O24 16.2(7) . . . .
O19 C86 K1 O20 -19.2(7) . . . .
C85 C86 K1 O20 -150.7(8) . . . .
C85 C86 K1 O19 -131.5(13) . . . .
O19 C86 K1 O22 102.0(9) . . . .
C85 C86 K1 O22 -29.5(12) . . . .
O19 C86 K1 O23 135.4(7) . . . .
C85 C86 K1 O23 3.9(8) . . . .
O19 C86 K1 O21 6.2(9) . . . .
C85 C86 K1 O21 -125.4(7) . . . .
O19 C86 K1 C82 141.7(7) . . . .
C85 C86 K1 C82 10.1(9) . . . .
O1 C8 N1 C9 -5.5(16) . . . .
N2 C8 N1 C9 172.9(8) . . . .
C14 C9 N1 C8 -171.1(9) . . . .
C10 C9 N1 C8 9.7(15) . . . .
C2 C7 N2 C8 -146.6(9) . . . .
C6 C7 N2 C8 34.0(13) . . . .
O1 C8 N2 C7 -15.0(14) . . . .
N1 C8 N2 C7 166.5(8) . . . .
O2 C1 N3 C2 13.2(13) . . . .
N4 C1 N3 C2 -165.5(7) . . . .
C3 C2 N3 C1 -64.2(12) . . . .
C7 C2 N3 C1 110.7(10) . . . .
O2 C1 N4 C37 -2.0(14) . . . .
N3 C1 N4 C37 176.7(7) . . . .
C32 C37 N4 C1 -122.0(10) . . . .
C36 C37 N4 C1 54.5(12) . . . .
O3 C31 N5 C32 -10.7(16) . . . .
N6 C31 N5 C32 169.4(9) . . . .
C37 C32 N5 C31 -173.5(9) . . . .
C33 C32 N5 C31 5.3(17) . . . .
O3 C31 N6 C28 18.0(16) . . . .
N5 C31 N6 C28 -162.1(9) . . . .
C29 C28 N6 C31 160.5(9) . . . .
C27 C28 N6 C31 -21.5(16) . . . .
O10 C38 N7 C74 -7.9(12) . . . .
N8 C38 N7 C74 171.4(7) . . . .
C69 C74 N7 C38 -124.2(8) . . . .
C73 C74 N7 C38 56.7(11) . . . .
O10 C38 N8 C39 1.6(12) . . . .
N7 C38 N8 C39 -177.7(6) . . . .
C44 C39 N8 C38 135.9(8) . . . .
C40 C39 N8 C38 -45.8(10) . . . .
O11 C45 N9 C44 -17.1(12) . . . .
N10 C45 N9 C44 163.0(6) . . . .
C39 C44 N9 C45 -132.2(8) . . . .
C43 C44 N9 C45 44.1(11) . . . .
O11 C45 N10 C46 -1.4(12) . . . .
N9 C45 N10 C46 178.5(7) . . . .
C51 C46 N10 C45 175.4(7) . . . .
C47 C46 N10 C45 -7.4(12) . . . .
C66 C65 N11 C68 -8.3(12) . . . .
C64 C65 N11 C68 168.7(7) . . . .
O18 C68 N11 C65 18.4(12) . . . .
N12 C68 N11 C65 -163.8(7) . . . .
O18 C68 N12 C69 9.6(13) . . . .
N11 C68 N12 C69 -168.2(7) . . . .
C74 C69 N12 C68 148.9(8) . . . .
C70 C69 N12 C68 -29.3(12) . . . .
C26 C25 O4 C24 6.8(13) . . . .
C30 C25 O4 C24 -174.5(7) . . . .
C23 C24 O4 C25 175.3(8) . . . .
C24 C23 O5 C22 172.7(8) . . . .
C21 C22 O5 C23 -176.4(10) . . . .
C22 C21 O6 C19 -172.2(13) . . . .
C20 C19 O6 C21 -95(2) . . . .
C19 C20 O7 C18 173.9(14) . . . .
C17 C18 O7 C20 157.3(13) . . . .
C15 C16 O8 C17 -163.9(12) . . . .
C18 C17 O8 C16 175.0(13) . . . .
C16 C15 O9 C12 -175.6(9) . . . .
C11 C12 O9 C15 3.5(18) . . . .
C13 C12 O9 C15 -176.4(9) . . . .
N8 C38 O10 K1 -82.9(11) . . . .
N7 C38 O10 K1 96.4(9) . . . .
O24 K1 O10 C38 -63.6(8) . . . .
O20 K1 O10 C38 172.7(8) . . . .
O19 K1 O10 C38 -120.7(8) . . . .
O22 K1 O10 C38 55.9(8) . . . .
O23 K1 O10 C38 -4.1(8) . . . .
O21 K1 O10 C38 108.8(8) . . . .
C82 K1 O10 C38 16.4(8) . . . .
C86 K1 O10 C38 -103.8(8) . . . .
C48 C49 O12 C52 12.6(14) . . . .
C50 C49 O12 C52 -170.1(10) . . . .
C53 C52 O12 C49 -173.8(10) . . . .
C52 C53 O13 C54 -166.4(11) . . . .
C55 C54 O13 C53 -160.5(15) . . . .
C54 C55 O14 C57 171.7(14) . . . .
C56 C57 O14 C55 -179.6(12) . . . .
C59 C58 O15 C56 -155.0(11) . . . .
C57 C56 O15 C58 -70.7(17) . . . .
C61 C60 O16 C59 175.0(7) . . . .
C58 C59 O16 C60 -174.4(8) . . . .
C67 C62 O17 C61 4.4(11) . . . .
C63 C62 O17 C61 -174.5(7) . . . .
C60 C61 O17 C62 171.1(6) . . . .
C76 C75 O19 C86 -179.5(10) . . . .
C76 C75 O19 K1 -55.8(12) . . . .
C85 C86 O19 C75 -177.3(11) . . . .
K1 C86 O19 C75 125.4(11) . . . .
C85 C86 O19 K1 57.3(12) . . . .
O10 K1 O19 C75 -77.2(8) . . . .
O24 K1 O19 C75 -151.9(9) . . . .
O20 K1 O19 C75 30.0(8) . . . .
O22 K1 O19 C75 109.9(9) . . . .
O23 K1 O19 C75 -177.5(8) . . . .
O21 K1 O19 C75 56.9(9) . . . .
C82 K1 O19 C75 -178.8(8) . . . .
C86 K1 O19 C75 -128.0(12) . . . .
O10 K1 O19 C86 50.8(8) . . . .
O24 K1 O19 C86 -23.9(7) . . . .
O20 K1 O19 C86 158.0(8) . . . .
O22 K1 O19 C86 -122.1(8) . . . .
O23 K1 O19 C86 -49.5(8) . . . .
O21 K1 O19 C86 -175.1(7) . . . .
C82 K1 O19 C86 -50.8(9) . . . .
C78 C77 O20 C76 177.6(10) . . . .
C78 C77 O20 K1 24.2(15) . . . .
C75 C76 O20 C77 175.9(12) . . . .
C75 C76 O20 K1 -28.0(15) . . . .
O10 K1 O20 C77 -104.0(9) . . . .
O24 K1 O20 C77 150.6(9) . . . .
O19 K1 O20 C77 152.6(10) . . . .
O22 K1 O20 C77 3.1(10) . . . .
O23 K1 O20 C77 68.3(12) . . . .
O21 K1 O20 C77 3.1(9) . . . .
C82 K1 O20 C77 17.8(13) . . . .
C86 K1 O20 C77 160.6(10) . . . .
O10 K1 O20 C76 102.7(8) . . . .
O24 K1 O20 C76 -2.7(9) . . . .
O19 K1 O20 C76 -0.7(8) . . . .
O22 K1 O20 C76 -150.2(8) . . . .
O23 K1 O20 C76 -85.0(11) . . . .
O21 K1 O20 C76 -150.2(9) . . . .
C82 K1 O20 C76 -135.6(9) . . . .
C86 K1 O20 C76 7.3(8) . . . .
C80 C79 O21 C78 -176.0(10) . . . .
C80 C79 O21 K1 -59.5(12) . . . .
C77 C78 O21 C79 177.0(11) . . . .
C77 C78 O21 K1 58.4(11) . . . .
O10 K1 O21 C79 -47.3(9) . . . .
O24 K1 O21 C79 116.1(9) . . . .
O20 K1 O21 C79 -151.4(9) . . . .
O19 K1 O21 C79 -179.3(8) . . . .
O22 K1 O21 C79 28.7(8) . . . .
O23 K1 O21 C79 52.9(9) . . . .
C82 K1 O21 C79 35.4(9) . . . .
C86 K1 O21 C79 178.2(8) . . . .
O10 K1 O21 C78 71.9(8) . . . .
O24 K1 O21 C78 -124.7(8) . . . .
O20 K1 O21 C78 -32.1(7) . . . .
O19 K1 O21 C78 -60.1(8) . . . .
O22 K1 O21 C78 147.9(8) . . . .
O23 K1 O21 C78 172.1(7) . . . .
C82 K1 O21 C78 154.7(7) . . . .
C86 K1 O21 C78 -62.5(8) . . . .
C79 C80 O22 C81 179.9(10) . . . .
C79 C80 O22 K1 -36.9(14) . . . .
C82 C81 O22 C80 -179.8(10) . . . .
C82 C81 O22 K1 34.0(11) . . . .
O10 K1 O22 C80 127.7(9) . . . .
O24 K1 O22 C80 -140.4(9) . . . .
O20 K1 O22 C80 7.5(10) . . . .
O19 K1 O22 C80 -58.8(12) . . . .
O23 K1 O22 C80 -146.3(10) . . . .
O21 K1 O22 C80 7.5(9) . . . .
C82 K1 O22 C80 -162.4(11) . . . .
C86 K1 O22 C80 -107.6(11) . . . .
O10 K1 O22 C81 -90.0(7) . . . .
O24 K1 O22 C81 1.9(8) . . . .
O20 K1 O22 C81 149.8(7) . . . .
O19 K1 O22 C81 83.5(9) . . . .
O23 K1 O22 C81 -4.0(7) . . . .
O21 K1 O22 C81 149.8(8) . . . .
C82 K1 O22 C81 -20.1(7) . . . .
C86 K1 O22 C81 34.7(11) . . . .
C81 C82 O23 C83 178.6(9) . . . .
K1 C82 O23 C83 112.3(9) . . . .
C81 C82 O23 K1 66.3(10) . . . .
C84 C83 O23 C82 -175.4(9) . . . .
C84 C83 O23 K1 -63.2(9) . . . .
O10 K1 O23 C82 66.8(7) . . . .
O24 K1 O23 C82 156.3(7) . . . .
O20 K1 O23 C82 -106.4(8) . . . .
O19 K1 O23 C82 -177.7(7) . . . .
O22 K1 O23 C82 -29.7(7) . . . .
O21 K1 O23 C82 -52.4(7) . . . .
C86 K1 O23 C82 165.7(7) . . . .
O10 K1 O23 C83 -56.1(6) . . . .
O24 K1 O23 C83 33.5(6) . . . .
O20 K1 O23 C83 130.8(7) . . . .
O19 K1 O23 C83 59.4(6) . . . .
O22 K1 O23 C83 -152.5(6) . . . .
O21 K1 O23 C83 -175.2(6) . . . .
C82 K1 O23 C83 -122.8(10) . . . .
C86 K1 O23 C83 42.8(6) . . . .
C83 C84 O24 C85 177.7(10) . . . .
C83 C84 O24 K1 -31.1(13) . . . .
C86 C85 O24 C84 -177.4(10) . . . .
C86 C85 O24 K1 31.9(12) . . . .
O10 K1 O24 C84 87.1(8) . . . .
O20 K1 O24 C84 -153.2(7) . . . .
O19 K1 O24 C84 -155.1(9) . . . .
O22 K1 O24 C84 -8.3(9) . . . .
O23 K1 O24 C84 -2.3(7) . . . .
O21 K1 O24 C84 -78.2(10) . . . .
C82 K1 O24 C84 6.5(8) . . . .
C86 K1 O24 C84 -168.3(10) . . . .
O10 K1 O24 C85 -123.3(8) . . . .
O20 K1 O24 C85 -3.6(9) . . . .
O19 K1 O24 C85 -5.5(8) . . . .
O22 K1 O24 C85 141.3(8) . . . .
O23 K1 O24 C85 147.3(9) . . . .
O21 K1 O24 C85 71.4(10) . . . .
C82 K1 O24 C85 156.1(8) . . . .
C86 K1 O24 C85 -18.6(8) . . . .

loop_
_platon_squeeze_void_nr
_platon_squeeze_void_average_x
_platon_squeeze_void_average_y
_platon_squeeze_void_average_z
_platon_squeeze_void_volume
_platon_squeeze_void_count_electrons
_platon_squeeze_void_content
1 -0.001 -0.001 0.500 812 276 ' '
